data_7251214
loop_
_publ_author_name
'Trollip, Danica B.'
'Barton, Benita'
'Caira, Mino R.'
'Hosten, Eric Cyriel'

_publ_section_title
;
 Chloro-containing host compounds with fused tricyclic moieties and
 diamino linkers: host ability and affinity behaviour in
 pyridine/methylpyridines
;
_journal_name_full CrystEngComm
_journal_paper_doi 10.1039/D5CE00969C
_journal_year 2025
_chemical_formula_moiety '2(C40 H30 Cl2 N2 S2), C6 H7 N'
_chemical_formula_sum 'C86 H67 Cl4 N5 S4'
_chemical_formula_weight 1440.48
_chemical_name_systematic
;
N,N'-bis(9-(4-chlorophenyl)-9-thioxanthenyl)-ethylenediamine
;
_chemical_temperature_decomposition 338.65
_space_group_crystal_system triclinic
_space_group_IT_number 2
_space_group_name_Hall '-P 1'
_space_group_name_H-M_alt 'P -1'
_atom_sites_solution_hydrogens mixed
_atom_sites_solution_primary dual
_atom_sites_solution_secondary difmap
_audit_creation_method SHELXL-2019/3
_audit_update_record
;
2025-06-26 deposited with the CCDC.	2025-11-04 downloaded from the CCDC.
;
_cell_angle_alpha 113.227(4)
_cell_angle_beta 94.356(4)
_cell_angle_gamma 90.072(4)
_cell_formula_units_Z 4
_cell_length_a 11.2571(9)
_cell_length_b 23.2434(19)
_cell_length_c 29.357(3)
_cell_measurement_reflns_used 9724
_cell_measurement_temperature 200(2)
_cell_measurement_theta_max 26.48
_cell_measurement_theta_min 2.31
_cell_volume 7034.3(11)
_computing_cell_refinement 'SAINT V8.40B (Bruker AXS LLC, 2019)'
_computing_data_reduction 'SAINT V8.40B (Bruker AXS LLC, 2019)'
_computing_molecular_graphics 'Ortep-3 for Windows V2023.1 (Farrugia, 2012)'
_computing_publication_material 'PLATON (Spek, 2009) and MERCURY (Macrae, 2008)'
_computing_structure_refinement 'SHELXL-2019/3 (Sheldrick, 2015b) and ShelXle (H\"ubschle, 2011)'
_computing_structure_solution 'SHELXT-2019/3 (Sheldrick, 2015a)'
_diffrn_ambient_temperature 200(2)
_diffrn_detector 'Bruker PHOTON II 7 CCD detector'
_diffrn_detector_area_resol_mean 7.3910
_diffrn_measured_fraction_theta_full 0.999
_diffrn_measured_fraction_theta_max 0.994
_diffrn_measurement_device 'four-circle KAPPA diffractometer'
_diffrn_measurement_device_type 'Bruker D8 QUEST'
_diffrn_measurement_method '\f and \w scans'
_diffrn_radiation_monochromator graphite
_diffrn_radiation_type MoK\a
_diffrn_radiation_wavelength 0.71073
_diffrn_reflns_av_R_equivalents 0.0870
_diffrn_reflns_av_unetI/netI 0.0375
_diffrn_reflns_Laue_measured_fraction_full 0.999
_diffrn_reflns_Laue_measured_fraction_max 0.994
_diffrn_reflns_limit_h_max 14
_diffrn_reflns_limit_h_min -14
_diffrn_reflns_limit_k_max 29
_diffrn_reflns_limit_k_min -29
_diffrn_reflns_limit_l_max 36
_diffrn_reflns_limit_l_min -36
_diffrn_reflns_number 394762
_diffrn_reflns_point_group_measured_fraction_full 0.999
_diffrn_reflns_point_group_measured_fraction_max 0.994
_diffrn_reflns_theta_full 25.242
_diffrn_reflns_theta_max 26.454
_diffrn_reflns_theta_min 1.908
_diffrn_source 'sealed x-ray tube'
_diffrn_source_current 1.4
_diffrn_source_power 70
_diffrn_source_voltage 50
_exptl_absorpt_coefficient_mu 0.339
_exptl_absorpt_correction_T_max 0.9705
_exptl_absorpt_correction_T_min 0.7921
_exptl_absorpt_correction_type multi-scan
_exptl_absorpt_process_details 'SADABS V2016/2 (Krause, 2015)'
_exptl_crystal_colour colourless
_exptl_crystal_density_diffrn 1.360
_exptl_crystal_density_method 'not measured'
_exptl_crystal_description rod
_exptl_crystal_F_000 3000
_exptl_crystal_size_max 0.475
_exptl_crystal_size_mid 0.272
_exptl_crystal_size_min 0.156
_refine_diff_density_max 0.534
_refine_diff_density_min -0.660
_refine_diff_density_rms 0.082
_refine_ls_extinction_coef 0.00074(12)
_refine_ls_extinction_expression Fc^*^=kFc[1+0.001xFc^2^\l^3^/sin(2\q)]^-1/4^
_refine_ls_extinction_method 'SHELXL-2019/2 (Sheldrick 2019)'
_refine_ls_goodness_of_fit_ref 1.048
_refine_ls_hydrogen_treatment mixed
_refine_ls_matrix_type full
_refine_ls_number_parameters 1819
_refine_ls_number_reflns 28832
_refine_ls_number_restraints 28
_refine_ls_restrained_S_all 1.048
_refine_ls_R_factor_all 0.0927
_refine_ls_R_factor_gt 0.0725
_refine_ls_shift/su_max 0.001
_refine_ls_shift/su_mean 0.000
_refine_ls_structure_factor_coef Fsqd
_refine_ls_weighting_details 'w=1/[\s^2^(Fo^2^)+(0.0513P)^2^+23.3710P] where P=(Fo^2^+2Fc^2^)/3'
_refine_ls_weighting_scheme calc
_refine_ls_wR_factor_gt 0.1697
_refine_ls_wR_factor_ref 0.1877
_reflns_Friedel_coverage 0.000
_reflns_number_gt 24209
_reflns_number_total 28832
_reflns_threshold_expression 'I > 2\s(I)'
_cod_data_source_file d5ce00969c2.cif
_cod_data_source_block aq043
_cod_original_cell_volume 7034.3(10)
_cod_database_code 7251214
_shelx_shelxl_version_number 2019/3
_shelx_space_group_comment
;
The symmetry employed for this shelxl refinement is uniquely defined
by the following loop, which should always be used as a source of
symmetry information in preference to the above space-group names.
They are only intended as comments.
;
_shelx_estimated_absorpt_t_min 0.855
_shelx_estimated_absorpt_t_max 0.949

loop_
_space_group_symop_operation_xyz
'x, y, z'
'-x, -y, -z'

loop_
_atom_site_label
_atom_site_type_symbol
_atom_site_fract_x
_atom_site_fract_y
_atom_site_fract_z
_atom_site_U_iso_or_equiv
_atom_site_adp_type
_atom_site_occupancy
_atom_site_site_symmetry_order
_atom_site_calc_flag
_atom_site_refinement_flags_posn
_atom_site_refinement_flags_adp
_atom_site_refinement_flags_occupancy
_atom_site_disorder_assembly
_atom_site_disorder_group
Cl11 Cl 1.14554(17) -0.07712(8) 0.43488(8) 0.0635(5) Uani 1 1 d . . . . .
Cl12 Cl 0.05650(17) 0.32748(8) 0.27303(7) 0.0542(4) Uani 1 1 d . . . . .
Cl21 Cl 0.95157(15) 0.56212(8) 0.23789(8) 0.0574(4) Uani 1 1 d . . . . .
Cl22 Cl -0.13520(16) -0.01702(7) 0.06367(7) 0.0558(4) Uani 1 1 d . . . . .
Cl31 Cl 0.99795(19) 0.41138(8) 0.41399(8) 0.0634(5) Uani 1 1 d . . . . .
Cl32 Cl 0.07457(16) 0.82805(8) 0.27462(8) 0.0575(5) Uani 1 1 d . . . . .
Cl41 Cl 0.93110(15) 1.05399(7) 0.21852(7) 0.0484(4) Uani 1 1 d . . . . .
Cl42 Cl -0.0051(2) 0.49749(8) 0.08919(8) 0.0695(5) Uani 1 1 d . . . . .
S11 S 0.89407(14) 0.23869(7) 0.50271(5) 0.0415(3) Uani 1 1 d . . . . .
S12 S 0.31532(16) -0.03034(8) 0.19381(7) 0.0498(4) Uani 1 1 d . . . . .
S21 S 0.69273(16) 0.26525(8) 0.29684(6) 0.0456(4) Uani 1 1 d . . . . .
S22 S 0.09765(13) 0.23280(7) -0.00728(5) 0.0380(3) Uani 1 1 d . . . . .
S31 S 0.72667(14) 0.79506(7) 0.45753(6) 0.0424(3) Uani 1 1 d . . . . .
S32 S 0.30891(16) 0.46854(7) 0.20364(6) 0.0467(4) Uani 1 1 d . . . . .
S41 S 0.70467(18) 0.78050(10) 0.30738(7) 0.0590(5) Uani 1 1 d . . . . .
S42 S 0.28142(14) 0.83714(6) 0.04718(6) 0.0412(3) Uani 1 1 d . . . . .
N5 N 0.5915(5) 0.5968(3) 0.0443(2) 0.0476(12) Uani 1 1 d . . . . .
N6 N 0.4160(5) 0.5535(3) 0.45637(19) 0.0461(12) Uani 1 1 d . . . . .
N11 N 0.7161(4) 0.0809(2) 0.36701(17) 0.0351(10) Uani 1 1 d D . . . .
N12 N 0.4826(4) 0.1413(2) 0.30314(17) 0.0328(10) Uani 1 1 d D . . . .
N21 N 0.5273(4) 0.3360(2) 0.19139(17) 0.0268(9) Uani 1 1 d D . . . .
N22 N 0.2852(4) 0.2147(2) 0.12889(17) 0.0317(9) Uani 1 1 d D . . . .
N31 N 0.6715(4) 0.6386(2) 0.38853(16) 0.0305(9) Uani 1 1 d D . . . .
N32 N 0.4954(4) 0.6391(2) 0.30736(16) 0.0279(9) Uani 1 1 d D . . . .
N41 N 0.5105(4) 0.8354(2) 0.19716(17) 0.0280(9) Uani 1 1 d D . . . .
N42 N 0.3345(4) 0.7491(2) 0.11705(16) 0.0293(9) Uani 1 1 d D . . . .
C11 C 0.8035(5) 0.1111(2) 0.40983(18) 0.0301(11) Uani 1 1 d . . . . .
C12 C 0.6363(6) 0.1254(3) 0.3566(2) 0.0423(14) Uani 1 1 d . . . . .
H12A H 0.684773 0.159666 0.354527 0.051 Uiso 1 1 calc R U . . .
H12B H 0.585014 0.144022 0.384412 0.051 Uiso 1 1 calc R U . . .
C13 C 0.5602(6) 0.0945(3) 0.3096(2) 0.0422(14) Uani 1 1 d . . . . .
H13A H 0.610296 0.077184 0.281283 0.051 Uiso 1 1 calc R U . . .
H13B H 0.511854 0.059760 0.311034 0.051 Uiso 1 1 calc R U . . .
C14 C 0.3815(5) 0.1173(2) 0.26558(19) 0.0270(10) Uani 1 1 d . . . . .
C21 C 0.6292(4) 0.3470(2) 0.22884(18) 0.0258(10) Uani 1 1 d . . . . .
C22 C 0.4461(5) 0.2829(3) 0.1853(2) 0.0338(12) Uani 1 1 d . . . . .
H22A H 0.399539 0.293633 0.214680 0.041 Uiso 1 1 calc R U . . .
H22B H 0.492361 0.245407 0.181827 0.041 Uiso 1 1 calc R U . . .
C23 C 0.3628(5) 0.2698(3) 0.1387(2) 0.0373(12) Uani 1 1 d . . . . .
H23A H 0.313557 0.306616 0.143179 0.045 Uiso 1 1 calc R U . . .
H23B H 0.410199 0.262230 0.109902 0.045 Uiso 1 1 calc R U . . .
C24 C 0.1953(4) 0.2013(2) 0.08620(19) 0.0275(10) Uani 1 1 d . . . . .
C31 C 0.7812(5) 0.6531(2) 0.42276(18) 0.0288(10) Uani 1 1 d . . . . .
C32 C 0.6904(5) 0.6168(3) 0.33587(19) 0.0324(11) Uani 1 1 d . . . . .
H32A H 0.751892 0.584620 0.327764 0.039 Uiso 1 1 calc R U . . .
H32B H 0.720234 0.652269 0.328849 0.039 Uiso 1 1 calc R U . . .
C33 C 0.5790(5) 0.5898(3) 0.3039(2) 0.0342(12) Uani 1 1 d . . . . .
H33A H 0.597921 0.567691 0.268909 0.041 Uiso 1 1 calc R U . . .
H33B H 0.541925 0.558884 0.314441 0.041 Uiso 1 1 calc R U . . .
C34 C 0.3869(4) 0.6160(2) 0.27324(19) 0.0254(10) Uani 1 1 d . . . . .
C41 C 0.6187(4) 0.8490(3) 0.23212(19) 0.0277(11) Uani 1 1 d . . . . .
C42 C 0.4306(4) 0.7884(3) 0.2020(2) 0.0315(11) Uani 1 1 d . . . . .
H42A H 0.413646 0.801639 0.237251 0.038 Uiso 1 1 calc R U . . .
H42B H 0.470271 0.747770 0.191804 0.038 Uiso 1 1 calc R U . . .
C43 C 0.3141(4) 0.7806(2) 0.16988(19) 0.0308(11) Uani 1 1 d . . . . .
H43A H 0.255635 0.755518 0.178627 0.037 Uiso 1 1 calc R U . . .
H43B H 0.280666 0.822166 0.176265 0.037 Uiso 1 1 calc R U . . .
C44 C 0.2236(4) 0.7309(2) 0.08267(18) 0.0258(10) Uani 1 1 d . . . . .
C51 C 0.6668(5) 0.5674(3) 0.0099(2) 0.0388(12) Uani 1 1 d . . . . .
C52 C 0.7122(6) 0.5941(3) -0.0201(2) 0.0497(15) Uani 1 1 d . . . . .
H52 H 0.767422 0.572736 -0.043507 0.060 Uiso 1 1 calc R U . . .
C53 C 0.6743(7) 0.6532(4) -0.0148(3) 0.0597(19) Uani 1 1 d . . . . .
H53 H 0.700610 0.672182 -0.035734 0.072 Uiso 1 1 calc R U . . .
C54 C 0.5997(7) 0.6833(3) 0.0205(3) 0.064(2) Uani 1 1 d . . . . .
H54 H 0.575335 0.724334 0.025374 0.077 Uiso 1 1 calc R U . . .
C55 C 0.5594(6) 0.6540(3) 0.0492(3) 0.0535(16) Uani 1 1 d . . . . .
H55 H 0.506411 0.675475 0.073600 0.064 Uiso 1 1 calc R U . . .
C57 C 0.6991(7) 0.5034(3) 0.0055(3) 0.0624(19) Uani 1 1 d . . . . .
H57A H 0.752707 0.485590 -0.021082 0.094 Uiso 1 1 calc R U . . .
H57B H 0.626709 0.476682 -0.002432 0.094 Uiso 1 1 calc R U . . .
H57C H 0.739229 0.505815 0.037026 0.094 Uiso 1 1 calc R U . . .
C61 C 0.3371(5) 0.5553(3) 0.4887(2) 0.0422(13) Uani 1 1 d . . . . .
C62 C 0.2898(6) 0.6114(3) 0.5199(3) 0.0538(17) Uani 1 1 d . . . . .
H62 H 0.232685 0.611502 0.542108 0.065 Uiso 1 1 calc R U . . .
C63 C 0.3276(7) 0.6664(4) 0.5176(3) 0.0602(19) Uani 1 1 d . . . . .
H63 H 0.298648 0.705285 0.538976 0.072 Uiso 1 1 calc R U . . .
C64 C 0.4080(7) 0.6644(4) 0.4840(3) 0.063(2) Uani 1 1 d . . . . .
H64 H 0.434606 0.701757 0.481424 0.075 Uiso 1 1 calc R U . . .
C65 C 0.4490(6) 0.6072(4) 0.4541(3) 0.0566(17) Uani 1 1 d . . . . .
H65 H 0.503587 0.605940 0.430592 0.068 Uiso 1 1 calc R U . . .
C67 C 0.3032(7) 0.4937(3) 0.4902(3) 0.0602(18) Uani 1 1 d . . . . .
H67A H 0.291680 0.461777 0.456210 0.090 Uiso 1 1 calc R U . . .
H67B H 0.228888 0.497751 0.506447 0.090 Uiso 1 1 calc R U . . .
H67C H 0.366673 0.481439 0.508949 0.090 Uiso 1 1 calc R U . . .
C111 C 0.8806(5) 0.1610(2) 0.4018(2) 0.0328(11) Uani 1 1 d . . . . .
C112 C 0.9212(5) 0.2176(2) 0.4402(2) 0.0349(12) Uani 1 1 d . . . . .
C113 C 0.9934(6) 0.2601(3) 0.4301(2) 0.0481(15) Uani 1 1 d . . . . .
H113 H 1.019423 0.298691 0.456313 0.058 Uiso 1 1 calc R U . . .
C114 C 1.0265(6) 0.2464(3) 0.3830(3) 0.0502(16) Uani 1 1 d . . . . .
H114 H 1.074746 0.275503 0.376573 0.060 Uiso 1 1 calc R U . . .
C115 C 0.9893(6) 0.1903(3) 0.3451(3) 0.0500(16) Uani 1 1 d . . . . .
H115 H 1.012138 0.180295 0.312444 0.060 Uiso 1 1 calc R U . . .
C116 C 0.9181(6) 0.1483(3) 0.3550(2) 0.0448(14) Uani 1 1 d . . . . .
H116 H 0.894296 0.109441 0.328717 0.054 Uiso 1 1 calc R U . . .
C121 C 0.7364(5) 0.1362(3) 0.45656(19) 0.0340(11) Uani 1 1 d . . . . .
C122 C 0.7727(5) 0.1897(3) 0.4988(2) 0.0371(12) Uani 1 1 d . . . . .
C123 C 0.7080(6) 0.2074(3) 0.5416(2) 0.0452(14) Uani 1 1 d . . . . .
H123 H 0.731482 0.244437 0.569854 0.054 Uiso 1 1 calc R U . . .
C124 C 0.6130(6) 0.1720(4) 0.5428(3) 0.0550(17) Uani 1 1 d . . . . .
H124 H 0.571998 0.183749 0.572089 0.066 Uiso 1 1 calc R U . . .
C125 C 0.5759(6) 0.1191(3) 0.5016(3) 0.0530(16) Uani 1 1 d . . . . .
H125 H 0.508338 0.095025 0.502355 0.064 Uiso 1 1 calc R U . . .
C126 C 0.6368(5) 0.1009(3) 0.4593(2) 0.0446(14) Uani 1 1 d . . . . .
H126 H 0.611186 0.063833 0.431413 0.053 Uiso 1 1 calc R U . . .
C131 C 0.8872(5) 0.0615(3) 0.41527(19) 0.0329(11) Uani 1 1 d . . . . .
C132 C 0.9915(5) 0.0814(3) 0.4464(2) 0.0401(13) Uani 1 1 d . . . . .
H132 H 1.010062 0.124991 0.463099 0.048 Uiso 1 1 calc R U . . .
C133 C 1.0689(5) 0.0390(3) 0.4536(2) 0.0437(14) Uani 1 1 d . . . . .
H133 H 1.138669 0.053148 0.475819 0.052 Uiso 1 1 calc R U . . .
C134 C 1.0428(6) -0.0250(3) 0.4278(2) 0.0417(13) Uani 1 1 d . . . . .
C135 C 0.9421(6) -0.0458(3) 0.3967(2) 0.0448(15) Uani 1 1 d . . . . .
H135 H 0.925987 -0.089490 0.378797 0.054 Uiso 1 1 calc R U . . .
C136 C 0.8619(5) -0.0024(3) 0.3911(2) 0.0396(13) Uani 1 1 d . . . . .
H136 H 0.789576 -0.016790 0.370589 0.047 Uiso 1 1 calc R U . . .
C141 C 0.3061(5) 0.0745(3) 0.2817(2) 0.0329(12) Uani 1 1 d . . . . .
C142 C 0.2776(5) 0.0116(3) 0.2542(2) 0.0382(13) Uani 1 1 d . . . . .
C143 C 0.2134(6) -0.0242(3) 0.2741(3) 0.0483(16) Uani 1 1 d . . . . .
H143 H 0.196479 -0.067473 0.254976 0.058 Uiso 1 1 calc R U . . .
C144 C 0.1752(6) 0.0039(4) 0.3216(3) 0.0535(17) Uani 1 1 d . . . . .
H144 H 0.132383 -0.020161 0.334973 0.064 Uiso 1 1 calc R U . . .
C145 C 0.1995(6) 0.0667(4) 0.3492(3) 0.0543(18) Uani 1 1 d . . . . .
H145 H 0.173990 0.086183 0.381726 0.065 Uiso 1 1 calc R U . . .
C146 C 0.2613(7) 0.1011(3) 0.3291(2) 0.0487(16) Uani 1 1 d . . . . .
H146 H 0.274494 0.144770 0.348028 0.058 Uiso 1 1 calc R U . . .
C151 C 0.4216(4) 0.0861(2) 0.21263(19) 0.0279(11) Uani 1 1 d . . . . .
C152 C 0.3963(5) 0.0251(3) 0.1802(2) 0.0317(11) Uani 1 1 d . . . . .
C153 C 0.4351(6) 0.0018(3) 0.1324(2) 0.0453(15) Uani 1 1 d . . . . .
H153 H 0.416257 -0.040384 0.110473 0.054 Uiso 1 1 calc R U . . .
C154 C 0.5011(5) 0.0402(3) 0.1168(2) 0.0440(14) Uani 1 1 d . . . . .
H154 H 0.527274 0.024363 0.084270 0.053 Uiso 1 1 calc R U . . .
C155 C 0.5288(5) 0.1020(3) 0.1492(2) 0.0417(14) Uani 1 1 d . . . . .
H155 H 0.575499 0.128405 0.139248 0.050 Uiso 1 1 calc R U . . .
C156 C 0.4872(6) 0.1241(3) 0.1958(2) 0.0385(13) Uani 1 1 d . . . . .
H156 H 0.503659 0.166732 0.217369 0.046 Uiso 1 1 calc R U . . .
C161 C 0.3044(5) 0.1727(3) 0.26725(19) 0.0291(11) Uani 1 1 d . . . . .
C162 C 0.1992(5) 0.1608(3) 0.2359(2) 0.0327(12) Uani 1 1 d . . . . .
H162 H 0.178826 0.119081 0.213259 0.039 Uiso 1 1 calc R U . . .
C163 C 0.1238(5) 0.2087(3) 0.2373(2) 0.0369(13) Uani 1 1 d . . . . .
H163 H 0.052523 0.199985 0.215932 0.044 Uiso 1 1 calc R U . . .
C164 C 0.1543(5) 0.2683(3) 0.2700(2) 0.0360(12) Uani 1 1 d . . . . .
C165 C 0.2567(6) 0.2828(3) 0.3002(2) 0.0388(13) Uani 1 1 d . . . . .
H165 H 0.276855 0.324920 0.321924 0.047 Uiso 1 1 calc R U . . .
C166 C 0.3327(5) 0.2339(3) 0.2988(2) 0.0366(13) Uani 1 1 d . . . . .
H166 H 0.404509 0.243393 0.319884 0.044 Uiso 1 1 calc R U . . .
C211 C 0.5873(4) 0.3654(3) 0.2815(2) 0.0296(11) Uani 1 1 d . . . . .
C212 C 0.6097(5) 0.3322(3) 0.3120(2) 0.0333(12) Uani 1 1 d . . . . .
C213 C 0.5687(6) 0.3551(3) 0.3598(2) 0.0442(15) Uani 1 1 d . . . . .
H213 H 0.585846 0.332806 0.380493 0.053 Uiso 1 1 calc R U . . .
C214 C 0.5060(6) 0.4076(3) 0.3773(2) 0.0476(16) Uani 1 1 d . . . . .
H214 H 0.478880 0.421918 0.409688 0.057 Uiso 1 1 calc R U . . .
C215 C 0.4813(6) 0.4407(3) 0.3471(2) 0.0457(15) Uani 1 1 d . . . . .
H215 H 0.437688 0.477968 0.358992 0.055 Uiso 1 1 calc R U . . .
C216 C 0.5203(5) 0.4191(3) 0.3003(2) 0.0352(12) Uani 1 1 d . . . . .
H216 H 0.501205 0.441515 0.279864 0.042 Uiso 1 1 calc R U . . .
C221 C 0.7028(4) 0.2884(2) 0.21066(19) 0.0277(11) Uani 1 1 d . . . . .
C222 C 0.7300(4) 0.2506(3) 0.2366(2) 0.0300(11) Uani 1 1 d . . . . .
C223 C 0.7936(5) 0.1963(3) 0.2142(3) 0.0433(15) Uani 1 1 d . . . . .
H223 H 0.814738 0.171599 0.232661 0.052 Uiso 1 1 calc R U . . .
C224 C 0.8261(5) 0.1776(3) 0.1670(3) 0.0469(16) Uani 1 1 d . . . . .
H224 H 0.865430 0.139394 0.151949 0.056 Uiso 1 1 calc R U . . .
C225 C 0.8008(5) 0.2157(3) 0.1413(2) 0.0429(14) Uani 1 1 d . . . . .
H225 H 0.825321 0.204400 0.108738 0.051 Uiso 1 1 calc R U . . .
C226 C 0.7403(5) 0.2696(3) 0.1630(2) 0.0356(12) Uani 1 1 d . . . . .
H226 H 0.723288 0.294958 0.144823 0.043 Uiso 1 1 calc R U . . .
C231 C 0.7085(4) 0.4021(2) 0.23002(19) 0.0237(10) Uani 1 1 d . . . . .
C232 C 0.6838(5) 0.4332(3) 0.1983(2) 0.0317(11) Uani 1 1 d . . . . .
H232 H 0.615868 0.420683 0.174942 0.038 Uiso 1 1 calc R U . . .
C233 C 0.7582(5) 0.4822(3) 0.2009(2) 0.0387(13) Uani 1 1 d . . . . .
H233 H 0.740795 0.503338 0.179399 0.046 Uiso 1 1 calc R U . . .
C234 C 0.8575(5) 0.5003(3) 0.2346(2) 0.0348(12) Uani 1 1 d . . . . .
C235 C 0.8839(5) 0.4704(3) 0.2664(2) 0.0350(12) Uani 1 1 d . . . . .
H235 H 0.952166 0.482917 0.289572 0.042 Uiso 1 1 calc R U . . .
C236 C 0.8079(5) 0.4213(3) 0.2636(2) 0.0328(12) Uani 1 1 d . . . . .
H236 H 0.825079 0.400529 0.285385 0.039 Uiso 1 1 calc R U . . .
C241 C 0.1165(4) 0.2582(2) 0.0935(2) 0.0286(10) Uani 1 1 d . . . . .
C242 C 0.0741(4) 0.2744(2) 0.0553(2) 0.0303(11) Uani 1 1 d . . . . .
C243 C -0.0001(5) 0.3258(3) 0.0648(2) 0.0392(13) Uani 1 1 d . . . . .
H243 H -0.028909 0.337039 0.038267 0.047 Uiso 1 1 calc R U . . .
C244 C -0.0313(6) 0.3597(3) 0.1120(3) 0.0457(15) Uani 1 1 d . . . . .
H244 H -0.081895 0.394183 0.118006 0.055 Uiso 1 1 calc R U . . .
C245 C 0.0104(5) 0.3438(3) 0.1506(2) 0.0418(14) Uani 1 1 d . . . . .
H245 H -0.011032 0.367411 0.183316 0.050 Uiso 1 1 calc R U . . .
C246 C 0.0839(5) 0.2935(3) 0.1416(2) 0.0376(12) Uani 1 1 d . . . . .
H246 H 0.112499 0.282639 0.168389 0.045 Uiso 1 1 calc R U . . .
C251 C 0.2616(4) 0.1799(2) 0.0390(2) 0.0304(11) Uani 1 1 d . . . . .
C252 C 0.2231(5) 0.1899(2) -0.0032(2) 0.0314(11) Uani 1 1 d . . . . .
C253 C 0.2831(5) 0.1647(3) -0.0467(2) 0.0423(13) Uani 1 1 d . . . . .
H253 H 0.255644 0.171959 -0.075278 0.051 Uiso 1 1 calc R U . . .
C254 C 0.3813(6) 0.1295(3) -0.0478(2) 0.0437(14) Uani 1 1 d . . . . .
H254 H 0.421219 0.111900 -0.077406 0.052 Uiso 1 1 calc R U . . .
C255 C 0.4222(5) 0.1195(3) -0.0061(2) 0.0460(14) Uani 1 1 d . . . . .
H255 H 0.490905 0.095534 -0.006741 0.055 Uiso 1 1 calc R U . . .
C256 C 0.3628(5) 0.1444(3) 0.0368(2) 0.0378(12) Uani 1 1 d . . . . .
H256 H 0.391566 0.137310 0.065334 0.045 Uiso 1 1 calc R U . . .
C261 C 0.1135(4) 0.1452(2) 0.08152(19) 0.0270(10) Uani 1 1 d . . . . .
C262 C 0.1430(5) 0.1052(3) 0.1049(2) 0.0346(12) Uani 1 1 d . . . . .
H262 H 0.216396 0.111997 0.124798 0.041 Uiso 1 1 calc R U . . .
C263 C 0.0682(5) 0.0555(3) 0.0998(2) 0.0385(13) Uani 1 1 d . . . . .
H263 H 0.089126 0.029175 0.116849 0.046 Uiso 1 1 calc R U . . .
C264 C -0.0372(5) 0.0443(2) 0.0699(2) 0.0364(12) Uani 1 1 d . . . . .
C265 C -0.0674(5) 0.0817(3) 0.0446(2) 0.0361(12) Uani 1 1 d . . . . .
H265 H -0.138637 0.073177 0.023175 0.043 Uiso 1 1 calc R U . . .
C266 C 0.0078(5) 0.1322(3) 0.0509(2) 0.0360(12) Uani 1 1 d . . . . .
H266 H -0.013393 0.158499 0.033859 0.043 Uiso 1 1 calc R U . . .
C311 C 0.8656(5) 0.6949(3) 0.40938(19) 0.0307(11) Uani 1 1 d . . . . .
C312 C 0.8459(5) 0.7581(3) 0.4228(2) 0.0336(11) Uani 1 1 d . . . . .
C313 C 0.9174(5) 0.7963(3) 0.4082(2) 0.0418(13) Uani 1 1 d . . . . .
H313 H 0.904055 0.839837 0.419259 0.050 Uiso 1 1 calc R U . . .
C314 C 1.0070(5) 0.7702(3) 0.3778(2) 0.0410(13) Uani 1 1 d . . . . .
H314 H 1.054672 0.795639 0.367308 0.049 Uiso 1 1 calc R U . . .
C315 C 1.0277(5) 0.7068(3) 0.3624(2) 0.0406(13) Uani 1 1 d . . . . .
H315 H 1.089161 0.688638 0.341260 0.049 Uiso 1 1 calc R U . . .
C316 C 0.9583(5) 0.6700(3) 0.3782(2) 0.0324(11) Uani 1 1 d . . . . .
H316 H 0.973563 0.626684 0.367626 0.039 Uiso 1 1 calc R U . . .
C321 C 0.7408(5) 0.6869(2) 0.47565(19) 0.0308(11) Uani 1 1 d . . . . .
C322 C 0.7089(5) 0.7497(3) 0.4927(2) 0.0364(12) Uani 1 1 d . . . . .
C323 C 0.6607(6) 0.7792(3) 0.5383(2) 0.0460(14) Uani 1 1 d . . . . .
H323 H 0.639030 0.821691 0.549079 0.055 Uiso 1 1 calc R U . . .
C324 C 0.6445(6) 0.7462(3) 0.5679(2) 0.0483(15) Uani 1 1 d . . . . .
H324 H 0.608811 0.765632 0.598363 0.058 Uiso 1 1 calc R U . . .
C325 C 0.6799(6) 0.6855(3) 0.5531(2) 0.0485(16) Uani 1 1 d . . . . .
H325 H 0.671936 0.663545 0.573987 0.058 Uiso 1 1 calc R U . . .
C326 C 0.7275(5) 0.6562(3) 0.5075(2) 0.0386(12) Uani 1 1 d . . . . .
H326 H 0.751583 0.614101 0.497690 0.046 Uiso 1 1 calc R U . . .
C331 C 0.8381(5) 0.5911(2) 0.41840(18) 0.0311(11) Uani 1 1 d . . . . .
C332 C 0.9506(5) 0.5913(3) 0.4406(2) 0.0358(12) Uani 1 1 d . . . . .
H332 H 0.994294 0.629953 0.456971 0.043 Uiso 1 1 calc R U . . .
C333 C 1.0014(5) 0.5368(3) 0.4397(2) 0.0402(13) Uani 1 1 d . . . . .
H333 H 1.079084 0.537884 0.455254 0.048 Uiso 1 1 calc R U . . .
C334 C 0.9376(6) 0.4810(3) 0.4160(2) 0.0418(14) Uani 1 1 d . . . . .
C335 C 0.8234(6) 0.4789(3) 0.3937(2) 0.0409(13) Uani 1 1 d . . . . .
H335 H 0.779879 0.440172 0.377373 0.049 Uiso 1 1 calc R U . . .
C336 C 0.7738(5) 0.5350(3) 0.3959(2) 0.0374(12) Uani 1 1 d . . . . .
H336 H 0.694850 0.534448 0.381766 0.045 Uiso 1 1 calc R U . . .
C341 C 0.3160(4) 0.5742(3) 0.2923(2) 0.0285(11) Uani 1 1 d . . . . .
C342 C 0.2798(5) 0.5124(3) 0.2655(2) 0.0348(12) Uani 1 1 d . . . . .
C343 C 0.2155(5) 0.4785(3) 0.2871(3) 0.0443(15) Uani 1 1 d . . . . .
H343 H 0.192197 0.435804 0.268243 0.053 Uiso 1 1 calc R U . . .
C344 C 0.1868(6) 0.5080(3) 0.3360(2) 0.0450(15) Uani 1 1 d . . . . .
H344 H 0.143422 0.485638 0.350689 0.054 Uiso 1 1 calc R U . . .
C345 C 0.2215(5) 0.5702(4) 0.3635(2) 0.0441(15) Uani 1 1 d . . . . .
H345 H 0.201084 0.590643 0.396801 0.053 Uiso 1 1 calc R U . . .
C346 C 0.2862(5) 0.6024(3) 0.3421(2) 0.0405(13) Uani 1 1 d . . . . .
H346 H 0.311290 0.644684 0.361498 0.049 Uiso 1 1 calc R U . . .
C351 C 0.4192(4) 0.5825(2) 0.21891(19) 0.0262(10) Uani 1 1 d . . . . .
C352 C 0.3939(5) 0.5205(3) 0.1886(2) 0.0319(12) Uani 1 1 d . . . . .
C353 C 0.4330(6) 0.4943(3) 0.1401(2) 0.0424(14) Uani 1 1 d . . . . .
H353 H 0.416147 0.451416 0.119546 0.051 Uiso 1 1 calc R U . . .
C354 C 0.4966(5) 0.5322(3) 0.1229(2) 0.0440(15) Uani 1 1 d . . . . .
H354 H 0.521541 0.515122 0.090111 0.053 Uiso 1 1 calc R U . . .
C355 C 0.5233(5) 0.5939(4) 0.1528(2) 0.0439(15) Uani 1 1 d . . . . .
H355 H 0.567844 0.619138 0.140952 0.053 Uiso 1 1 calc R U . . .
C356 C 0.4854(5) 0.6192(3) 0.2000(2) 0.0378(13) Uani 1 1 d . . . . .
H356 H 0.503800 0.662011 0.220429 0.045 Uiso 1 1 calc R U . . .
C361 C 0.3105(4) 0.6715(3) 0.27573(19) 0.0282(11) Uani 1 1 d . . . . .
C362 C 0.2079(5) 0.6598(3) 0.2429(2) 0.0333(12) Uani 1 1 d . . . . .
H362 H 0.188299 0.618152 0.219975 0.040 Uiso 1 1 calc R U . . .
C363 C 0.1342(5) 0.7077(3) 0.2431(2) 0.0379(13) Uani 1 1 d . . . . .
H363 H 0.063739 0.699087 0.221232 0.045 Uiso 1 1 calc R U . . .
C364 C 0.1652(5) 0.7676(3) 0.2755(2) 0.0373(13) Uani 1 1 d . . . . .
C365 C 0.2645(6) 0.7817(3) 0.3086(2) 0.0405(13) Uani 1 1 d . . . . .
H365 H 0.283739 0.823580 0.331104 0.049 Uiso 1 1 calc R U . . .
C366 C 0.3370(5) 0.7323(3) 0.3084(2) 0.0372(13) Uani 1 1 d . . . . .
H366 H 0.405624 0.741179 0.331337 0.045 Uiso 1 1 calc R U . . .
C411 C 0.5862(5) 0.8739(3) 0.2864(2) 0.0316(11) Uani 1 1 d . . . . .
C412 C 0.6164(5) 0.8457(3) 0.3201(2) 0.0370(13) Uani 1 1 d . . . . .
C413 C 0.5795(6) 0.8723(3) 0.3686(2) 0.0476(16) Uani 1 1 d . . . . .
H413 H 0.603578 0.854125 0.391585 0.057 Uiso 1 1 calc R U . . .
C414 C 0.5099(7) 0.9236(4) 0.3835(2) 0.0537(18) Uani 1 1 d . . . . .
H414 H 0.484197 0.940329 0.416143 0.064 Uiso 1 1 calc R U . . .
C415 C 0.4776(7) 0.9505(3) 0.3505(2) 0.0496(16) Uani 1 1 d . . . . .
H415 H 0.428942 0.986043 0.360147 0.059 Uiso 1 1 calc R U . . .
C416 C 0.5162(6) 0.9256(3) 0.3029(2) 0.0393(13) Uani 1 1 d . . . . .
H416 H 0.493297 0.945034 0.280677 0.047 Uiso 1 1 calc R U . . .
C421 C 0.6911(5) 0.7896(3) 0.2148(2) 0.0321(12) Uani 1 1 d . . . . .
C422 C 0.7314(5) 0.7581(3) 0.2450(2) 0.0366(13) Uani 1 1 d . . . . .
C423 C 0.7961(5) 0.7042(3) 0.2244(3) 0.0488(16) Uani 1 1 d . . . . .
H423 H 0.824363 0.683225 0.244921 0.059 Uiso 1 1 calc R U . . .
C424 C 0.8200(6) 0.6807(3) 0.1761(3) 0.0496(17) Uani 1 1 d . . . . .
H424 H 0.862930 0.643295 0.162960 0.059 Uiso 1 1 calc R U . . .
C425 C 0.7816(6) 0.7113(3) 0.1458(3) 0.0462(15) Uani 1 1 d . . . . .
H425 H 0.798917 0.695442 0.111953 0.055 Uiso 1 1 calc R U . . .
C426 C 0.7184(5) 0.7646(3) 0.1654(2) 0.0380(13) Uani 1 1 d . . . . .
H426 H 0.692084 0.785341 0.144490 0.046 Uiso 1 1 calc R U . . .
C431 C 0.6958(4) 0.9015(2) 0.2273(2) 0.0268(10) Uani 1 1 d . . . . .
C432 C 0.6629(5) 0.9291(3) 0.1940(2) 0.0365(13) Uani 1 1 d . . . . .
H432 H 0.591332 0.915488 0.172924 0.044 Uiso 1 1 calc R U . . .
C433 C 0.7350(5) 0.9767(3) 0.1916(2) 0.0401(13) Uani 1 1 d . . . . .
H433 H 0.712328 0.995458 0.168928 0.048 Uiso 1 1 calc R U . . .
C434 C 0.8384(5) 0.9962(3) 0.2220(2) 0.0359(12) Uani 1 1 d . . . . .
C435 C 0.8727(5) 0.9686(3) 0.2554(2) 0.0377(13) Uani 1 1 d . . . . .
H435 H 0.944469 0.982041 0.276376 0.045 Uiso 1 1 calc R U . . .
C436 C 0.8003(5) 0.9213(3) 0.2573(2) 0.0331(12) Uani 1 1 d . . . . .
H436 H 0.823400 0.902272 0.279815 0.040 Uiso 1 1 calc R U . . .
C441 C 0.1387(4) 0.7856(2) 0.09583(19) 0.0295(11) Uani 1 1 d . . . . .
C442 C 0.1623(5) 0.8352(2) 0.0817(2) 0.0333(11) Uani 1 1 d . . . . .
C443 C 0.0912(5) 0.8873(2) 0.0961(2) 0.0392(13) Uani 1 1 d . . . . .
H443 H 0.104648 0.919747 0.085003 0.047 Uiso 1 1 calc R U . . .
C444 C 0.0008(6) 0.8918(3) 0.1267(2) 0.0472(15) Uani 1 1 d . . . . .
H444 H -0.046887 0.927658 0.136901 0.057 Uiso 1 1 calc R U . . .
C445 C -0.0199(5) 0.8446(3) 0.1421(2) 0.0416(14) Uani 1 1 d . . . . .
H445 H -0.081168 0.848141 0.163541 0.050 Uiso 1 1 calc R U . . .
C446 C 0.0476(5) 0.7919(3) 0.1269(2) 0.0335(11) Uani 1 1 d . . . . .
H446 H 0.031765 0.759399 0.137731 0.040 Uiso 1 1 calc R U . . .
C451 C 0.2631(4) 0.7119(2) 0.02990(19) 0.0291(10) Uani 1 1 d . . . . .
C452 C 0.2974(5) 0.7570(2) 0.0126(2) 0.0335(11) Uani 1 1 d . . . . .
C453 C 0.3462(5) 0.7407(3) -0.0328(2) 0.0395(13) Uani 1 1 d . . . . .
H453 H 0.368310 0.772501 -0.043567 0.047 Uiso 1 1 calc R U . . .
C454 C 0.3627(6) 0.6787(3) -0.0624(2) 0.0442(14) Uani 1 1 d . . . . .
H454 H 0.399202 0.667525 -0.092752 0.053 Uiso 1 1 calc R U . . .
C455 C 0.3247(5) 0.6327(3) -0.0468(2) 0.0384(13) Uani 1 1 d . . . . .
H455 H 0.331717 0.589671 -0.067410 0.046 Uiso 1 1 calc R U . . .
C456 C 0.2766(5) 0.6495(2) -0.0011(2) 0.0361(12) Uani 1 1 d . . . . .
H456 H 0.252436 0.617587 0.009130 0.043 Uiso 1 1 calc R U . . .
C461 C 0.1648(4) 0.6730(2) 0.08666(19) 0.0287(10) Uani 1 1 d . . . . .
C462 C 0.2252(5) 0.6385(2) 0.1096(2) 0.0363(12) Uani 1 1 d . . . . .
H462 H 0.303688 0.651577 0.124722 0.044 Uiso 1 1 calc R U . . .
C463 C 0.1729(6) 0.5851(3) 0.1110(2) 0.0439(14) Uani 1 1 d . . . . .
H463 H 0.215117 0.562204 0.127203 0.053 Uiso 1 1 calc R U . . .
C464 C 0.0599(6) 0.5655(3) 0.0887(2) 0.0402(13) Uani 1 1 d . . . . .
C465 C -0.0025(5) 0.5986(3) 0.0647(2) 0.0387(12) Uani 1 1 d . . . . .
H465 H -0.080282 0.584844 0.048988 0.046 Uiso 1 1 calc R U . . .
C466 C 0.0513(4) 0.6519(3) 0.0642(2) 0.0330(11) Uani 1 1 d . . . . .
H466 H 0.009038 0.674797 0.047926 0.040 Uiso 1 1 calc R U . . .
H11 H 0.755(5) 0.061(3) 0.3406(15) 0.039(16) Uiso 1 1 d D . . . .
H12 H 0.520(5) 0.171(2) 0.297(2) 0.034(16) Uiso 1 1 d D . . . .
H21 H 0.481(5) 0.368(2) 0.203(2) 0.036(17) Uiso 1 1 d D . . . .
H22 H 0.288(7) 0.225(4) 0.1611(10) 0.08(3) Uiso 1 1 d D . . . .
H31 H 0.634(5) 0.6739(17) 0.396(2) 0.037(16) Uiso 1 1 d D . . . .
H32 H 0.527(5) 0.667(2) 0.299(2) 0.039(18) Uiso 1 1 d D . . . .
H41 H 0.470(6) 0.870(2) 0.206(2) 0.048(19) Uiso 1 1 d D . . . .
H42 H 0.375(4) 0.775(2) 0.1085(18) 0.022(13) Uiso 1 1 d D . . . .

loop_
_atom_site_aniso_label
_atom_site_aniso_U_11
_atom_site_aniso_U_22
_atom_site_aniso_U_33
_atom_site_aniso_U_23
_atom_site_aniso_U_13
_atom_site_aniso_U_12
Cl11 0.0648(11) 0.0455(9) 0.0861(13) 0.0343(9) -0.0042(9) 0.0217(8)
Cl12 0.0604(10) 0.0459(9) 0.0651(10) 0.0302(8) 0.0120(8) 0.0237(8)
Cl21 0.0485(9) 0.0389(8) 0.0881(12) 0.0281(8) 0.0086(8) -0.0162(7)
Cl22 0.0562(10) 0.0337(8) 0.0799(11) 0.0254(8) 0.0048(8) -0.0161(7)
Cl31 0.0814(13) 0.0362(8) 0.0829(13) 0.0319(8) 0.0205(10) 0.0228(8)
Cl32 0.0525(9) 0.0470(9) 0.0930(13) 0.0469(9) 0.0185(9) 0.0257(7)
Cl41 0.0523(9) 0.0299(7) 0.0676(10) 0.0221(7) 0.0177(7) -0.0059(6)
Cl42 0.0844(14) 0.0392(9) 0.0988(15) 0.0410(10) 0.0136(11) -0.0076(9)
S11 0.0477(8) 0.0348(7) 0.0374(7) 0.0107(6) -0.0028(6) -0.0038(6)
S12 0.0561(10) 0.0263(7) 0.0613(10) 0.0108(7) 0.0084(8) -0.0074(7)
S21 0.0591(10) 0.0387(8) 0.0477(8) 0.0265(7) 0.0040(7) 0.0120(7)
S22 0.0393(7) 0.0395(8) 0.0391(7) 0.0205(6) -0.0013(6) 0.0075(6)
S31 0.0506(9) 0.0351(8) 0.0504(8) 0.0247(7) 0.0130(7) 0.0136(6)
S32 0.0580(10) 0.0287(7) 0.0496(9) 0.0120(7) 0.0023(7) -0.0043(7)
S41 0.0707(12) 0.0652(12) 0.0578(10) 0.0427(10) 0.0029(8) 0.0224(9)
S42 0.0443(8) 0.0241(7) 0.0570(9) 0.0163(6) 0.0139(7) -0.0017(6)
N5 0.039(3) 0.049(3) 0.057(3) 0.021(3) 0.012(2) 0.011(2)
N6 0.045(3) 0.050(3) 0.051(3) 0.026(3) 0.009(2) 0.008(2)
N11 0.041(3) 0.025(2) 0.038(3) 0.0143(19) -0.009(2) 0.0025(19)
N12 0.038(3) 0.030(2) 0.033(2) 0.017(2) -0.0035(19) -0.001(2)
N21 0.020(2) 0.021(2) 0.041(2) 0.0150(19) -0.0031(17) -0.0023(16)
N22 0.031(2) 0.029(2) 0.038(2) 0.0175(19) -0.0063(18) -0.0004(18)
N31 0.027(2) 0.028(2) 0.036(2) 0.0120(19) -0.0009(17) 0.0004(18)
N32 0.024(2) 0.028(2) 0.033(2) 0.0139(19) -0.0008(17) 0.0039(17)
N41 0.023(2) 0.026(2) 0.039(2) 0.017(2) -0.0021(18) -0.0004(18)
N42 0.023(2) 0.027(2) 0.037(2) 0.0114(18) -0.0004(17) -0.0014(17)
C11 0.037(3) 0.028(3) 0.026(2) 0.012(2) -0.001(2) 0.007(2)
C12 0.053(4) 0.027(3) 0.045(3) 0.014(2) -0.010(3) 0.003(2)
C13 0.047(3) 0.031(3) 0.046(3) 0.016(3) -0.014(3) 0.007(3)
C14 0.028(2) 0.020(2) 0.035(3) 0.014(2) 0.002(2) 0.000(2)
C21 0.022(2) 0.027(3) 0.027(2) 0.010(2) 0.0008(18) 0.0027(19)
C22 0.028(3) 0.031(3) 0.045(3) 0.019(2) -0.002(2) -0.005(2)
C23 0.031(3) 0.034(3) 0.046(3) 0.016(2) -0.007(2) -0.003(2)
C24 0.021(2) 0.027(3) 0.036(3) 0.015(2) -0.0027(19) 0.0017(19)
C31 0.034(3) 0.027(3) 0.026(2) 0.012(2) 0.0006(19) 0.003(2)
C32 0.031(3) 0.033(3) 0.035(3) 0.016(2) -0.001(2) 0.003(2)
C33 0.036(3) 0.033(3) 0.035(3) 0.016(2) -0.003(2) 0.009(2)
C34 0.023(2) 0.022(2) 0.033(3) 0.012(2) 0.0026(19) 0.0042(19)
C41 0.025(2) 0.028(3) 0.033(3) 0.017(2) -0.005(2) -0.004(2)
C42 0.024(2) 0.034(3) 0.040(3) 0.019(2) -0.004(2) -0.004(2)
C43 0.027(2) 0.031(3) 0.034(3) 0.012(2) 0.002(2) -0.004(2)
C44 0.021(2) 0.022(2) 0.034(2) 0.012(2) -0.0013(18) 0.0004(18)
C51 0.035(3) 0.035(3) 0.046(3) 0.016(3) 0.005(2) 0.000(2)
C52 0.045(3) 0.051(4) 0.050(4) 0.017(3) -0.001(3) -0.005(3)
C53 0.056(4) 0.062(5) 0.076(5) 0.045(4) -0.008(4) -0.018(4)
C54 0.062(4) 0.033(3) 0.100(6) 0.033(4) -0.020(4) 0.001(3)
C55 0.047(4) 0.043(4) 0.064(4) 0.015(3) 0.002(3) 0.013(3)
C57 0.065(5) 0.038(4) 0.084(5) 0.023(4) 0.011(4) 0.015(3)
C61 0.038(3) 0.048(3) 0.050(3) 0.030(3) 0.001(2) 0.004(3)
C62 0.051(4) 0.055(4) 0.056(4) 0.023(3) 0.003(3) 0.019(3)
C63 0.063(5) 0.049(4) 0.062(4) 0.017(3) -0.013(4) 0.012(3)
C64 0.056(4) 0.052(4) 0.090(6) 0.042(4) -0.014(4) -0.004(3)
C65 0.044(4) 0.071(5) 0.064(4) 0.037(4) 0.001(3) -0.001(3)
C67 0.065(4) 0.055(4) 0.077(5) 0.042(4) 0.015(4) 0.011(3)
C111 0.040(3) 0.025(3) 0.035(3) 0.015(2) -0.001(2) 0.006(2)
C112 0.038(3) 0.023(2) 0.039(3) 0.009(2) -0.002(2) 0.002(2)
C113 0.055(4) 0.037(3) 0.047(3) 0.012(3) 0.004(3) 0.002(3)
C114 0.053(4) 0.047(4) 0.059(4) 0.029(3) 0.010(3) -0.006(3)
C115 0.062(4) 0.046(4) 0.050(4) 0.026(3) 0.012(3) 0.008(3)
C116 0.059(4) 0.039(3) 0.038(3) 0.017(3) 0.006(3) 0.006(3)
C121 0.038(3) 0.031(3) 0.033(3) 0.015(2) -0.004(2) 0.003(2)
C122 0.042(3) 0.037(3) 0.033(3) 0.016(2) -0.001(2) 0.004(2)
C123 0.059(4) 0.035(3) 0.042(3) 0.016(3) 0.003(3) 0.013(3)
C124 0.048(4) 0.075(5) 0.048(4) 0.030(4) 0.013(3) 0.015(3)
C125 0.046(4) 0.061(4) 0.061(4) 0.032(3) 0.009(3) -0.001(3)
C126 0.042(3) 0.046(3) 0.048(3) 0.022(3) 0.002(3) -0.003(3)
C131 0.033(3) 0.032(3) 0.033(3) 0.012(2) 0.000(2) 0.003(2)
C132 0.042(3) 0.026(3) 0.047(3) 0.010(2) -0.004(3) 0.008(2)
C133 0.039(3) 0.043(3) 0.050(3) 0.022(3) -0.006(3) 0.005(3)
C134 0.051(3) 0.035(3) 0.046(3) 0.024(3) 0.007(3) 0.015(3)
C135 0.062(4) 0.030(3) 0.048(3) 0.023(3) 0.000(3) 0.006(3)
C136 0.043(3) 0.029(3) 0.048(3) 0.018(2) -0.003(2) 0.001(2)
C141 0.031(3) 0.033(3) 0.039(3) 0.019(2) 0.001(2) 0.002(2)
C142 0.035(3) 0.032(3) 0.053(3) 0.023(3) 0.000(2) -0.003(2)
C143 0.036(3) 0.040(3) 0.075(5) 0.030(3) 0.002(3) -0.002(3)
C144 0.049(4) 0.055(4) 0.073(5) 0.043(4) 0.009(3) -0.005(3)
C145 0.053(4) 0.068(5) 0.057(4) 0.039(4) 0.013(3) 0.004(3)
C146 0.070(4) 0.042(4) 0.038(3) 0.020(3) 0.006(3) 0.000(3)
C151 0.028(2) 0.025(3) 0.033(3) 0.014(2) -0.002(2) 0.000(2)
C152 0.027(2) 0.026(3) 0.044(3) 0.016(2) 0.002(2) 0.003(2)
C153 0.044(3) 0.038(3) 0.042(3) 0.004(3) 0.002(3) 0.008(3)
C154 0.040(3) 0.049(4) 0.045(3) 0.021(3) 0.009(3) 0.009(3)
C155 0.037(3) 0.050(4) 0.043(3) 0.024(3) 0.004(2) 0.000(3)
C156 0.044(3) 0.035(3) 0.040(3) 0.019(3) 0.006(2) 0.000(3)
C161 0.031(3) 0.029(3) 0.032(3) 0.017(2) 0.004(2) 0.003(2)
C162 0.032(3) 0.032(3) 0.037(3) 0.018(2) 0.000(2) -0.004(2)
C163 0.035(3) 0.042(3) 0.042(3) 0.025(3) 0.003(2) 0.005(2)
C164 0.041(3) 0.035(3) 0.039(3) 0.021(2) 0.008(2) 0.007(2)
C165 0.054(4) 0.028(3) 0.036(3) 0.014(2) 0.005(3) 0.003(3)
C166 0.043(3) 0.035(3) 0.031(3) 0.013(2) -0.002(2) 0.005(2)
C211 0.024(2) 0.031(3) 0.034(3) 0.013(2) 0.001(2) -0.002(2)
C212 0.035(3) 0.031(3) 0.036(3) 0.016(2) -0.004(2) -0.005(2)
C213 0.052(4) 0.046(4) 0.036(3) 0.019(3) -0.001(3) -0.009(3)
C214 0.053(4) 0.051(4) 0.033(3) 0.009(3) 0.011(3) 0.002(3)
C215 0.045(3) 0.037(3) 0.048(3) 0.009(3) 0.010(3) 0.004(3)
C216 0.038(3) 0.029(3) 0.039(3) 0.013(2) 0.004(2) 0.008(2)
C221 0.021(2) 0.022(2) 0.037(3) 0.010(2) 0.0011(19) 0.0011(19)
C222 0.023(2) 0.023(2) 0.043(3) 0.014(2) -0.003(2) 0.0032(19)
C223 0.037(3) 0.031(3) 0.066(4) 0.023(3) 0.002(3) 0.007(2)
C224 0.032(3) 0.029(3) 0.075(4) 0.014(3) 0.006(3) 0.009(2)
C225 0.039(3) 0.037(3) 0.051(3) 0.014(3) 0.013(3) 0.010(3)
C226 0.035(3) 0.034(3) 0.041(3) 0.018(2) 0.004(2) 0.004(2)
C231 0.018(2) 0.019(2) 0.033(2) 0.0102(19) 0.0028(18) 0.0041(18)
C232 0.033(3) 0.027(3) 0.036(3) 0.015(2) -0.003(2) 0.001(2)
C233 0.037(3) 0.034(3) 0.053(3) 0.026(3) 0.008(3) 0.002(2)
C234 0.025(3) 0.026(3) 0.054(3) 0.015(2) 0.010(2) -0.006(2)
C235 0.029(3) 0.032(3) 0.044(3) 0.015(2) -0.002(2) 0.003(2)
C236 0.027(3) 0.030(3) 0.043(3) 0.018(2) -0.001(2) -0.002(2)
C241 0.019(2) 0.026(3) 0.040(3) 0.013(2) 0.0006(19) -0.0032(19)
C242 0.025(2) 0.027(2) 0.042(3) 0.018(2) 0.002(2) -0.0022(19)
C243 0.041(3) 0.035(3) 0.049(3) 0.025(3) 0.003(2) 0.011(2)
C244 0.044(3) 0.029(3) 0.071(4) 0.026(3) 0.012(3) 0.012(3)
C245 0.042(3) 0.034(3) 0.049(3) 0.014(3) 0.018(3) 0.011(3)
C246 0.041(3) 0.029(3) 0.046(3) 0.019(2) 0.003(2) -0.001(2)
C251 0.024(2) 0.027(3) 0.041(3) 0.014(2) 0.001(2) -0.0045(19)
C252 0.029(3) 0.030(3) 0.037(3) 0.014(2) 0.005(2) -0.002(2)
C253 0.042(3) 0.046(3) 0.035(3) 0.011(3) 0.005(2) -0.006(3)
C254 0.043(3) 0.036(3) 0.053(3) 0.017(3) 0.016(3) 0.007(3)
C255 0.032(3) 0.043(3) 0.057(4) 0.013(3) 0.010(3) 0.010(3)
C256 0.031(3) 0.034(3) 0.049(3) 0.018(3) -0.001(2) 0.004(2)
C261 0.024(2) 0.019(2) 0.038(3) 0.011(2) 0.006(2) -0.0003(18)
C262 0.034(3) 0.027(3) 0.042(3) 0.015(2) -0.004(2) 0.002(2)
C263 0.040(3) 0.026(3) 0.052(3) 0.018(2) 0.002(3) 0.004(2)
C264 0.036(3) 0.023(2) 0.047(3) 0.009(2) 0.011(2) 0.001(2)
C265 0.031(3) 0.031(3) 0.048(3) 0.018(2) 0.001(2) -0.004(2)
C266 0.031(3) 0.034(3) 0.044(3) 0.018(2) -0.003(2) -0.001(2)
C311 0.031(3) 0.033(3) 0.033(3) 0.019(2) -0.002(2) 0.001(2)
C312 0.035(3) 0.032(3) 0.040(3) 0.021(2) -0.003(2) 0.004(2)
C313 0.048(3) 0.033(3) 0.053(3) 0.026(3) 0.003(3) -0.001(2)
C314 0.046(3) 0.037(3) 0.050(3) 0.028(3) 0.006(3) -0.001(3)
C315 0.043(3) 0.041(3) 0.047(3) 0.025(3) 0.013(3) 0.005(3)
C316 0.029(3) 0.034(3) 0.037(3) 0.017(2) 0.006(2) 0.007(2)
C321 0.034(3) 0.027(3) 0.031(3) 0.012(2) 0.000(2) 0.001(2)
C322 0.046(3) 0.033(3) 0.031(3) 0.015(2) 0.003(2) 0.004(2)
C323 0.062(4) 0.032(3) 0.040(3) 0.009(2) 0.008(3) 0.003(3)
C324 0.061(4) 0.043(3) 0.038(3) 0.013(3) 0.011(3) -0.002(3)
C325 0.063(4) 0.050(4) 0.035(3) 0.021(3) 0.003(3) -0.010(3)
C326 0.051(3) 0.032(3) 0.034(3) 0.015(2) 0.002(2) -0.002(2)
C331 0.038(3) 0.024(3) 0.029(2) 0.009(2) 0.000(2) 0.000(2)
C332 0.039(3) 0.029(3) 0.040(3) 0.016(2) 0.000(2) -0.001(2)
C333 0.043(3) 0.036(3) 0.047(3) 0.022(3) 0.006(3) 0.011(3)
C334 0.060(4) 0.028(3) 0.043(3) 0.018(2) 0.016(3) 0.009(3)
C335 0.054(4) 0.030(3) 0.038(3) 0.013(2) 0.003(3) -0.002(3)
C336 0.038(3) 0.036(3) 0.039(3) 0.017(2) -0.002(2) -0.001(2)
C341 0.022(2) 0.030(3) 0.039(3) 0.021(2) 0.001(2) 0.008(2)
C342 0.031(3) 0.037(3) 0.046(3) 0.027(3) -0.002(2) 0.004(2)
C343 0.035(3) 0.038(3) 0.071(4) 0.035(3) -0.004(3) -0.002(2)
C344 0.037(3) 0.060(4) 0.054(4) 0.040(3) 0.007(3) 0.005(3)
C345 0.031(3) 0.066(4) 0.047(3) 0.034(3) 0.009(2) 0.008(3)
C346 0.046(3) 0.046(3) 0.036(3) 0.022(3) 0.005(2) 0.008(3)
C351 0.024(2) 0.027(3) 0.030(2) 0.014(2) -0.0018(19) 0.007(2)
C352 0.023(2) 0.035(3) 0.037(3) 0.013(2) -0.001(2) 0.007(2)
C353 0.048(3) 0.038(3) 0.037(3) 0.011(3) -0.005(3) 0.015(3)
C354 0.037(3) 0.063(4) 0.031(3) 0.016(3) 0.007(2) 0.017(3)
C355 0.034(3) 0.065(4) 0.039(3) 0.027(3) 0.003(2) 0.001(3)
C356 0.035(3) 0.045(3) 0.040(3) 0.023(3) 0.005(2) 0.002(3)
C361 0.025(2) 0.030(3) 0.033(3) 0.016(2) 0.000(2) 0.005(2)
C362 0.025(3) 0.036(3) 0.043(3) 0.020(2) 0.005(2) 0.001(2)
C363 0.028(3) 0.045(3) 0.050(3) 0.030(3) 0.002(2) 0.008(2)
C364 0.031(3) 0.038(3) 0.055(3) 0.030(3) 0.013(2) 0.012(2)
C365 0.046(3) 0.028(3) 0.049(3) 0.017(3) 0.009(3) 0.003(2)
C366 0.035(3) 0.037(3) 0.039(3) 0.015(2) 0.002(2) 0.005(2)
C411 0.031(3) 0.031(3) 0.036(3) 0.018(2) -0.003(2) -0.008(2)
C412 0.038(3) 0.043(3) 0.037(3) 0.025(3) -0.010(2) -0.009(2)
C413 0.052(4) 0.056(4) 0.044(3) 0.031(3) -0.001(3) -0.011(3)
C414 0.067(4) 0.063(5) 0.032(3) 0.020(3) 0.003(3) -0.006(4)
C415 0.066(4) 0.042(4) 0.040(3) 0.014(3) 0.007(3) 0.003(3)
C416 0.048(3) 0.035(3) 0.038(3) 0.018(3) -0.001(3) -0.002(3)
C421 0.029(3) 0.025(3) 0.047(3) 0.019(2) -0.002(2) -0.004(2)
C422 0.025(3) 0.027(3) 0.062(4) 0.023(3) -0.003(2) -0.001(2)
C423 0.033(3) 0.037(3) 0.083(5) 0.033(3) 0.000(3) 0.005(3)
C424 0.035(3) 0.027(3) 0.080(5) 0.015(3) 0.000(3) 0.004(2)
C425 0.036(3) 0.035(3) 0.064(4) 0.015(3) 0.009(3) 0.001(3)
C426 0.029(3) 0.033(3) 0.053(3) 0.019(3) 0.004(2) 0.002(2)
C431 0.025(2) 0.025(2) 0.035(3) 0.015(2) 0.006(2) 0.004(2)
C432 0.037(3) 0.037(3) 0.043(3) 0.025(3) -0.003(2) -0.001(2)
C433 0.039(3) 0.038(3) 0.054(4) 0.029(3) 0.003(3) -0.001(3)
C434 0.042(3) 0.022(3) 0.045(3) 0.013(2) 0.012(2) -0.006(2)
C435 0.028(3) 0.035(3) 0.048(3) 0.015(3) -0.001(2) -0.002(2)
C436 0.030(3) 0.032(3) 0.042(3) 0.021(2) 0.000(2) -0.006(2)
C441 0.027(2) 0.023(2) 0.036(3) 0.010(2) 0.000(2) 0.004(2)
C442 0.035(3) 0.024(2) 0.039(3) 0.011(2) -0.001(2) 0.000(2)
C443 0.042(3) 0.021(3) 0.053(3) 0.013(2) 0.005(3) 0.004(2)
C444 0.049(4) 0.032(3) 0.056(4) 0.012(3) 0.010(3) 0.016(3)
C445 0.033(3) 0.039(3) 0.047(3) 0.011(3) 0.008(2) 0.006(2)
C446 0.030(3) 0.031(3) 0.042(3) 0.017(2) 0.006(2) 0.002(2)
C451 0.027(2) 0.021(2) 0.039(3) 0.013(2) 0.001(2) 0.0066(19)
C452 0.034(3) 0.029(3) 0.037(3) 0.012(2) 0.004(2) 0.006(2)
C453 0.043(3) 0.039(3) 0.043(3) 0.022(3) 0.011(2) 0.003(2)
C454 0.055(4) 0.044(3) 0.033(3) 0.013(3) 0.011(3) 0.013(3)
C455 0.045(3) 0.029(3) 0.039(3) 0.011(2) 0.006(2) 0.007(2)
C456 0.043(3) 0.023(3) 0.042(3) 0.013(2) 0.004(2) 0.007(2)
C461 0.024(2) 0.029(3) 0.033(3) 0.013(2) -0.0004(19) 0.003(2)
C462 0.040(3) 0.027(3) 0.043(3) 0.015(2) -0.004(2) 0.012(2)
C463 0.056(4) 0.033(3) 0.048(3) 0.023(3) 0.001(3) 0.008(3)
C464 0.047(3) 0.025(3) 0.055(4) 0.021(3) 0.009(3) -0.001(2)
C465 0.031(3) 0.033(3) 0.052(3) 0.016(3) 0.003(2) -0.004(2)
C466 0.024(2) 0.034(3) 0.046(3) 0.022(2) 0.001(2) -0.001(2)

loop_
_atom_type_symbol
_atom_type_description
_atom_type_scat_dispersion_real
_atom_type_scat_dispersion_imag
_atom_type_scat_source
C C 0.0033 0.0016 'International Tables Vol C Tables 4.2.6.8 and 6.1.1.4'
H H 0.0000 0.0000 'International Tables Vol C Tables 4.2.6.8 and 6.1.1.4'
N N 0.0061 0.0033 'International Tables Vol C Tables 4.2.6.8 and 6.1.1.4'
S S 0.1246 0.1234 'International Tables Vol C Tables 4.2.6.8 and 6.1.1.4'
Cl Cl 0.1484 0.1585 'International Tables Vol C Tables 4.2.6.8 and 6.1.1.4'

loop_
_exptl_crystal_face_index_h
_exptl_crystal_face_index_k
_exptl_crystal_face_index_l
_exptl_crystal_face_perp_dist
3.00 0.00 4.00 0.0890
2.00 0.00 1.00 0.0940
2.00 3.00 3.00 0.1630
1.00 0.00 -1.00 0.1130
0.00 0.00 1.00 0.0560
0.00 0.00 -1.00 0.0780
0.00 -4.00 1.00 0.2230
0.00 4.00 -1.00 0.2160
0.00 -3.00 2.00 0.2280
-1.00 0.00 1.00 0.1390
-2.00 -1.00 -4.00 0.1160
-2.00 0.00 -3.00 0.1000
-3.00 0.00 -2.00 0.1170

loop_
_geom_angle_atom_site_label_1
_geom_angle_atom_site_label_2
_geom_angle_atom_site_label_3
_geom_angle
_geom_angle_site_symmetry_1
_geom_angle_site_symmetry_3
_geom_angle_publ_flag
C122 S11 C112 102.9(3) . . ?
C142 S12 C152 103.6(3) . . ?
C212 S21 C222 103.4(3) . . ?
C242 S22 C252 102.0(2) . . ?
C312 S31 C322 101.3(3) . . ?
C352 S32 C342 103.5(3) . . ?
C412 S41 C422 104.3(3) . . ?
C452 S42 C442 100.9(3) . . ?
C55 N5 C51 117.6(6) . . ?
C65 N6 C61 118.2(6) . . ?
C11 N11 C12 113.5(4) . . ?
C11 N11 H11 108(4) . . ?
C12 N11 H11 109(4) . . ?
C13 N12 C14 116.1(4) . . ?
C13 N12 H12 114(4) . . ?
C14 N12 H12 108(4) . . ?
C21 N21 C22 114.8(4) . . ?
C21 N21 H21 108(4) . . ?
C22 N21 H21 102(4) . . ?
C23 N22 C24 113.5(4) . . ?
C23 N22 H22 89(5) . . ?
C24 N22 H22 139(5) . . ?
C32 N31 C31 115.4(4) . . ?
C32 N31 H31 106(4) . . ?
C31 N31 H31 106(4) . . ?
C33 N32 C34 113.1(4) . . ?
C33 N32 H32 111(4) . . ?
C34 N32 H32 104(4) . . ?
C42 N41 C41 111.9(4) . . ?
C42 N41 H41 105(5) . . ?
C41 N41 H41 107(5) . . ?
C43 N42 C44 114.4(4) . . ?
C43 N42 H42 108(3) . . ?
C44 N42 H42 106(3) . . ?
N11 C11 C121 108.0(4) . . ?
N11 C11 C131 109.3(4) . . ?
C121 C11 C131 106.6(4) . . ?
N11 C11 C111 110.4(4) . . ?
C121 C11 C111 114.5(4) . . ?
C131 C11 C111 107.8(4) . . ?
N11 C12 C13 111.9(5) . . ?
N11 C12 H12A 109.2 . . ?
C13 C12 H12A 109.2 . . ?
N11 C12 H12B 109.2 . . ?
C13 C12 H12B 109.2 . . ?
H12A C12 H12B 107.9 . . ?
N12 C13 C12 108.0(5) . . ?
N12 C13 H13A 110.1 . . ?
C12 C13 H13A 110.1 . . ?
N12 C13 H13B 110.1 . . ?
C12 C13 H13B 110.1 . . ?
H13A C13 H13B 108.4 . . ?
N12 C14 C141 106.5(4) . . ?
N12 C14 C151 112.2(4) . . ?
C141 C14 C151 114.7(4) . . ?
N12 C14 C161 108.6(4) . . ?
C141 C14 C161 107.4(4) . . ?
C151 C14 C161 107.3(4) . . ?
N21 C21 C221 106.5(4) . . ?
N21 C21 C211 111.4(4) . . ?
C221 C21 C211 115.0(4) . . ?
N21 C21 C231 109.2(4) . . ?
C221 C21 C231 107.3(4) . . ?
C211 C21 C231 107.3(4) . . ?
N21 C22 C23 107.6(4) . . ?
N21 C22 H22A 110.2 . . ?
C23 C22 H22A 110.2 . . ?
N21 C22 H22B 110.2 . . ?
C23 C22 H22B 110.2 . . ?
H22A C22 H22B 108.5 . . ?
N22 C23 C22 109.9(5) . . ?
N22 C23 H23A 109.7 . . ?
C22 C23 H23A 109.7 . . ?
N22 C23 H23B 109.7 . . ?
C22 C23 H23B 109.7 . . ?
H23A C23 H23B 108.2 . . ?
N22 C24 C251 107.6(4) . . ?
N22 C24 C241 111.3(4) . . ?
C251 C24 C241 113.9(4) . . ?
N22 C24 C261 109.0(4) . . ?
C251 C24 C261 106.6(4) . . ?
C241 C24 C261 108.3(4) . . ?
N31 C31 C311 108.9(4) . . ?
N31 C31 C331 108.6(4) . . ?
C311 C31 C331 112.0(4) . . ?
N31 C31 C321 106.1(4) . . ?
C311 C31 C321 111.8(4) . . ?
C331 C31 C321 109.2(4) . . ?
N31 C32 C33 111.7(4) . . ?
N31 C32 H32A 109.3 . . ?
C33 C32 H32A 109.3 . . ?
N31 C32 H32B 109.3 . . ?
C33 C32 H32B 109.3 . . ?
H32A C32 H32B 107.9 . . ?
N32 C33 C32 110.5(5) . . ?
N32 C33 H33A 109.6 . . ?
C32 C33 H33A 109.6 . . ?
N32 C33 H33B 109.6 . . ?
C32 C33 H33B 109.6 . . ?
H33A C33 H33B 108.1 . . ?
N32 C34 C361 109.5(4) . . ?
N32 C34 C341 106.9(4) . . ?
C361 C34 C341 108.2(4) . . ?
N32 C34 C351 110.7(4) . . ?
C361 C34 C351 107.4(4) . . ?
C341 C34 C351 114.1(4) . . ?
N41 C41 C421 106.4(4) . . ?
N41 C41 C411 111.1(4) . . ?
C421 C41 C411 116.3(4) . . ?
N41 C41 C431 109.4(4) . . ?
C421 C41 C431 107.0(4) . . ?
C411 C41 C431 106.5(4) . . ?
N41 C42 C43 110.9(4) . . ?
N41 C42 H42A 109.5 . . ?
C43 C42 H42A 109.5 . . ?
N41 C42 H42B 109.5 . . ?
C43 C42 H42B 109.5 . . ?
H42A C42 H42B 108.1 . . ?
N42 C43 C42 110.2(4) . . ?
N42 C43 H43A 109.6 . . ?
C42 C43 H43A 109.6 . . ?
N42 C43 H43B 109.6 . . ?
C42 C43 H43B 109.6 . . ?
H43A C43 H43B 108.1 . . ?
N42 C44 C441 110.5(4) . . ?
N42 C44 C451 106.4(4) . . ?
C441 C44 C451 111.7(4) . . ?
N42 C44 C461 108.1(4) . . ?
C441 C44 C461 111.2(4) . . ?
C451 C44 C461 108.7(4) . . ?
N5 C51 C52 122.8(6) . . ?
N5 C51 C57 115.7(6) . . ?
C52 C51 C57 121.5(6) . . ?
C51 C52 C53 117.9(7) . . ?
C51 C52 H52 121.1 . . ?
C53 C52 H52 121.1 . . ?
C54 C53 C52 119.4(7) . . ?
C54 C53 H53 120.3 . . ?
C52 C53 H53 120.3 . . ?
C53 C54 C55 119.3(6) . . ?
C53 C54 H54 120.4 . . ?
C55 C54 H54 120.4 . . ?
N5 C55 C54 123.0(7) . . ?
N5 C55 H55 118.5 . . ?
C54 C55 H55 118.5 . . ?
C51 C57 H57A 109.5 . . ?
C51 C57 H57B 109.5 . . ?
H57A C57 H57B 109.5 . . ?
C51 C57 H57C 109.5 . . ?
H57A C57 H57C 109.5 . . ?
H57B C57 H57C 109.5 . . ?
N6 C61 C62 122.0(6) . . ?
N6 C61 C67 116.3(6) . . ?
C62 C61 C67 121.7(6) . . ?
C63 C62 C61 118.6(7) . . ?
C63 C62 H62 120.7 . . ?
C61 C62 H62 120.7 . . ?
C62 C63 C64 119.2(7) . . ?
C62 C63 H63 120.4 . . ?
C64 C63 H63 120.4 . . ?
C65 C64 C63 118.6(7) . . ?
C65 C64 H64 120.7 . . ?
C63 C64 H64 120.7 . . ?
N6 C65 C64 123.3(7) . . ?
N6 C65 H65 118.3 . . ?
C64 C65 H65 118.3 . . ?
C61 C67 H67A 109.5 . . ?
C61 C67 H67B 109.5 . . ?
H67A C67 H67B 109.5 . . ?
C61 C67 H67C 109.5 . . ?
H67A C67 H67C 109.5 . . ?
H67B C67 H67C 109.5 . . ?
C116 C111 C112 117.2(5) . . ?
C116 C111 C11 119.2(5) . . ?
C112 C111 C11 123.6(5) . . ?
C111 C112 C113 120.2(5) . . ?
C111 C112 S11 123.7(4) . . ?
C113 C112 S11 116.0(4) . . ?
C114 C113 C112 120.9(6) . . ?
C114 C113 H113 119.6 . . ?
C112 C113 H113 119.6 . . ?
C113 C114 C115 119.6(6) . . ?
C113 C114 H114 120.2 . . ?
C115 C114 H114 120.2 . . ?
C114 C115 C116 119.6(6) . . ?
C114 C115 H115 120.2 . . ?
C116 C115 H115 120.2 . . ?
C111 C116 C115 122.6(6) . . ?
C111 C116 H116 118.7 . . ?
C115 C116 H116 118.7 . . ?
C122 C121 C126 117.4(5) . . ?
C122 C121 C11 123.9(5) . . ?
C126 C121 C11 118.4(5) . . ?
C121 C122 C123 119.8(6) . . ?
C121 C122 S11 124.2(4) . . ?
C123 C122 S11 116.0(5) . . ?
C124 C123 C122 120.9(6) . . ?
C124 C123 H123 119.6 . . ?
C122 C123 H123 119.6 . . ?
C123 C124 C125 120.2(6) . . ?
C123 C124 H124 119.9 . . ?
C125 C124 H124 119.9 . . ?
C124 C125 C126 120.2(6) . . ?
C124 C125 H125 119.9 . . ?
C126 C125 H125 119.9 . . ?
C125 C126 C121 121.5(6) . . ?
C125 C126 H126 119.3 . . ?
C121 C126 H126 119.3 . . ?
C136 C131 C132 118.6(5) . . ?
C136 C131 C11 122.7(5) . . ?
C132 C131 C11 118.7(5) . . ?
C133 C132 C131 121.3(5) . . ?
C133 C132 H132 119.4 . . ?
C131 C132 H132 119.4 . . ?
C132 C133 C134 119.0(5) . . ?
C132 C133 H133 120.5 . . ?
C134 C133 H133 120.5 . . ?
C135 C134 C133 121.0(5) . . ?
C135 C134 Cl11 121.0(5) . . ?
C133 C134 Cl11 118.0(5) . . ?
C134 C135 C136 119.5(6) . . ?
C134 C135 H135 120.2 . . ?
C136 C135 H135 120.2 . . ?
C131 C136 C135 120.6(6) . . ?
C131 C136 H136 119.7 . . ?
C135 C136 H136 119.7 . . ?
C142 C141 C146 116.1(6) . . ?
C142 C141 C14 126.2(5) . . ?
C146 C141 C14 117.7(5) . . ?
C141 C142 C143 121.3(6) . . ?
C141 C142 S12 124.6(5) . . ?
C143 C142 S12 114.1(5) . . ?
C144 C143 C142 120.1(6) . . ?
C144 C143 H143 120.0 . . ?
C142 C143 H143 120.0 . . ?
C145 C144 C143 119.9(6) . . ?
C145 C144 H144 120.1 . . ?
C143 C144 H144 120.1 . . ?
C144 C145 C146 119.4(7) . . ?
C144 C145 H145 120.3 . . ?
C146 C145 H145 120.3 . . ?
C145 C146 C141 123.2(7) . . ?
C145 C146 H146 118.4 . . ?
C141 C146 H146 118.4 . . ?
C152 C151 C156 117.6(5) . . ?
C152 C151 C14 125.8(5) . . ?
C156 C151 C14 116.6(5) . . ?
C151 C152 C153 121.2(6) . . ?
C151 C152 S12 124.9(4) . . ?
C153 C152 S12 113.9(5) . . ?
C154 C153 C152 120.1(6) . . ?
C154 C153 H153 119.9 . . ?
C152 C153 H153 119.9 . . ?
C153 C154 C155 119.8(6) . . ?
C153 C154 H154 120.1 . . ?
C155 C154 H154 120.1 . . ?
C156 C155 C154 118.9(6) . . ?
C156 C155 H155 120.6 . . ?
C154 C155 H155 120.6 . . ?
C155 C156 C151 122.4(6) . . ?
C155 C156 H156 118.8 . . ?
C151 C156 H156 118.8 . . ?
C166 C161 C162 117.7(5) . . ?
C166 C161 C14 123.3(5) . . ?
C162 C161 C14 119.0(5) . . ?
C163 C162 C161 121.4(5) . . ?
C163 C162 H162 119.3 . . ?
C161 C162 H162 119.3 . . ?
C164 C163 C162 118.7(5) . . ?
C164 C163 H163 120.7 . . ?
C162 C163 H163 120.7 . . ?
C165 C164 C163 122.4(6) . . ?
C165 C164 Cl12 119.3(5) . . ?
C163 C164 Cl12 118.3(5) . . ?
C164 C165 C166 118.6(6) . . ?
C164 C165 H165 120.7 . . ?
C166 C165 H165 120.7 . . ?
C161 C166 C165 121.1(5) . . ?
C161 C166 H166 119.5 . . ?
C165 C166 H166 119.5 . . ?
C216 C211 C212 117.2(5) . . ?
C216 C211 C21 117.4(5) . . ?
C212 C211 C21 125.4(5) . . ?
C211 C212 C213 119.5(6) . . ?
C211 C212 S21 125.0(4) . . ?
C213 C212 S21 115.3(5) . . ?
C214 C213 C212 122.1(6) . . ?
C214 C213 H213 119.0 . . ?
C212 C213 H213 119.0 . . ?
C213 C214 C215 119.1(6) . . ?
C213 C214 H214 120.4 . . ?
C215 C214 H214 120.4 . . ?
C216 C215 C214 119.8(6) . . ?
C216 C215 H215 120.1 . . ?
C214 C215 H215 120.1 . . ?
C215 C216 C211 122.3(6) . . ?
C215 C216 H216 118.9 . . ?
C211 C216 H216 118.9 . . ?
C226 C221 C222 117.6(5) . . ?
C226 C221 C21 116.8(5) . . ?
C222 C221 C21 125.6(5) . . ?
C221 C222 C223 119.4(5) . . ?
C221 C222 S21 125.4(4) . . ?
C223 C222 S21 115.1(5) . . ?
C224 C223 C222 122.1(6) . . ?
C224 C223 H223 119.0 . . ?
C222 C223 H223 119.0 . . ?
C223 C224 C225 118.6(6) . . ?
C223 C224 H224 120.7 . . ?
C225 C224 H224 120.7 . . ?
C226 C225 C224 119.9(6) . . ?
C226 C225 H225 120.0 . . ?
C224 C225 H225 120.0 . . ?
C225 C226 C221 122.3(6) . . ?
C225 C226 H226 118.8 . . ?
C221 C226 H226 118.8 . . ?
C236 C231 C232 118.6(5) . . ?
C236 C231 C21 118.7(5) . . ?
C232 C231 C21 122.7(4) . . ?
C233 C232 C231 120.3(5) . . ?
C233 C232 H232 119.9 . . ?
C231 C232 H232 119.9 . . ?
C234 C233 C232 120.1(5) . . ?
C234 C233 H233 120.0 . . ?
C232 C233 H233 120.0 . . ?
C235 C234 C233 120.8(5) . . ?
C235 C234 Cl21 119.0(4) . . ?
C233 C234 Cl21 120.1(5) . . ?
C234 C235 C236 118.6(5) . . ?
C234 C235 H235 120.7 . . ?
C236 C235 H235 120.7 . . ?
C231 C236 C235 121.7(5) . . ?
C231 C236 H236 119.2 . . ?
C235 C236 H236 119.2 . . ?
C242 C241 C246 118.8(5) . . ?
C242 C241 C24 123.4(5) . . ?
C246 C241 C24 117.7(5) . . ?
C241 C242 C243 119.9(5) . . ?
C241 C242 S22 124.9(4) . . ?
C243 C242 S22 115.1(4) . . ?
C244 C243 C242 120.6(5) . . ?
C244 C243 H243 119.7 . . ?
C242 C243 H243 119.7 . . ?
C243 C244 C245 120.1(5) . . ?
C243 C244 H244 120.0 . . ?
C245 C244 H244 120.0 . . ?
C244 C245 C246 119.8(6) . . ?
C244 C245 H245 120.1 . . ?
C246 C245 H245 120.1 . . ?
C245 C246 C241 120.8(5) . . ?
C245 C246 H246 119.6 . . ?
C241 C246 H246 119.6 . . ?
C252 C251 C256 117.7(5) . . ?
C252 C251 C24 123.9(5) . . ?
C256 C251 C24 118.2(5) . . ?
C251 C252 C253 121.0(5) . . ?
C251 C252 S22 123.9(4) . . ?
C253 C252 S22 115.1(4) . . ?
C254 C253 C252 120.0(6) . . ?
C254 C253 H253 120.0 . . ?
C252 C253 H253 120.0 . . ?
C253 C254 C255 120.1(6) . . ?
C253 C254 H254 120.0 . . ?
C255 C254 H254 120.0 . . ?
C254 C255 C256 119.8(5) . . ?
C254 C255 H255 120.1 . . ?
C256 C255 H255 120.1 . . ?
C255 C256 C251 121.4(5) . . ?
C255 C256 H256 119.3 . . ?
C251 C256 H256 119.3 . . ?
C262 C261 C266 117.8(5) . . ?
C262 C261 C24 122.9(4) . . ?
C266 C261 C24 119.2(5) . . ?
C263 C262 C261 121.5(5) . . ?
C263 C262 H262 119.3 . . ?
C261 C262 H262 119.3 . . ?
C262 C263 C264 119.6(5) . . ?
C262 C263 H263 120.2 . . ?
C264 C263 H263 120.2 . . ?
C265 C264 C263 120.5(5) . . ?
C265 C264 Cl22 118.6(4) . . ?
C263 C264 Cl22 120.8(4) . . ?
C264 C265 C266 119.1(5) . . ?
C264 C265 H265 120.5 . . ?
C266 C265 H265 120.5 . . ?
C265 C266 C261 121.5(5) . . ?
C265 C266 H266 119.2 . . ?
C261 C266 H266 119.2 . . ?
C312 C311 C316 116.4(5) . . ?
C312 C311 C31 121.2(5) . . ?
C316 C311 C31 122.0(5) . . ?
C311 C312 C313 122.1(5) . . ?
C311 C312 S31 122.1(4) . . ?
C313 C312 S31 115.7(4) . . ?
C314 C313 C312 119.6(5) . . ?
C314 C313 H313 120.2 . . ?
C312 C313 H313 120.2 . . ?
C313 C314 C315 120.1(5) . . ?
C313 C314 H314 119.9 . . ?
C315 C314 H314 119.9 . . ?
C316 C315 C314 119.6(6) . . ?
C316 C315 H315 120.2 . . ?
C314 C315 H315 120.2 . . ?
C315 C316 C311 122.1(5) . . ?
C315 C316 H316 118.9 . . ?
C311 C316 H316 118.9 . . ?
C326 C321 C322 117.0(5) . . ?
C326 C321 C31 122.4(5) . . ?
C322 C321 C31 120.5(5) . . ?
C323 C322 C321 121.3(5) . . ?
C323 C322 S31 116.9(4) . . ?
C321 C322 S31 121.8(4) . . ?
C324 C323 C322 119.8(6) . . ?
C324 C323 H323 120.1 . . ?
C322 C323 H323 120.1 . . ?
C325 C324 C323 119.9(6) . . ?
C325 C324 H324 120.0 . . ?
C323 C324 H324 120.0 . . ?
C324 C325 C326 120.1(6) . . ?
C324 C325 H325 120.0 . . ?
C326 C325 H325 120.0 . . ?
C325 C326 C321 121.7(6) . . ?
C325 C326 H326 119.1 . . ?
C321 C326 H326 119.1 . . ?
C332 C331 C336 118.7(5) . . ?
C332 C331 C31 120.4(5) . . ?
C336 C331 C31 120.7(5) . . ?
C331 C332 C333 121.8(5) . . ?
C331 C332 H332 119.1 . . ?
C333 C332 H332 119.1 . . ?
C334 C333 C332 118.8(6) . . ?
C334 C333 H333 120.6 . . ?
C332 C333 H333 120.6 . . ?
C333 C334 C335 121.2(5) . . ?
C333 C334 Cl31 120.4(5) . . ?
C335 C334 Cl31 118.4(5) . . ?
C334 C335 C336 118.6(5) . . ?
C334 C335 H335 120.7 . . ?
C336 C335 H335 120.7 . . ?
C331 C336 C335 120.9(5) . . ?
C331 C336 H336 119.6 . . ?
C335 C336 H336 119.6 . . ?
C342 C341 C346 117.4(5) . . ?
C342 C341 C34 126.3(5) . . ?
C346 C341 C34 116.3(5) . . ?
C341 C342 C343 121.3(6) . . ?
C341 C342 S32 124.7(4) . . ?
C343 C342 S32 114.0(5) . . ?
C344 C343 C342 119.5(6) . . ?
C344 C343 H343 120.2 . . ?
C342 C343 H343 120.2 . . ?
C345 C344 C343 120.1(6) . . ?
C345 C344 H344 120.0 . . ?
C343 C344 H344 120.0 . . ?
C344 C345 C346 119.7(6) . . ?
C344 C345 H345 120.2 . . ?
C346 C345 H345 120.2 . . ?
C345 C346 C341 122.0(6) . . ?
C345 C346 H346 119.0 . . ?
C341 C346 H346 119.0 . . ?
C352 C351 C356 118.1(5) . . ?
C352 C351 C34 125.9(5) . . ?
C356 C351 C34 115.9(5) . . ?
C351 C352 C353 120.7(6) . . ?
C351 C352 S32 125.2(4) . . ?
C353 C352 S32 114.0(5) . . ?
C354 C353 C352 119.3(6) . . ?
C354 C353 H353 120.3 . . ?
C352 C353 H353 120.3 . . ?
C355 C354 C353 120.7(6) . . ?
C355 C354 H354 119.7 . . ?
C353 C354 H354 119.7 . . ?
C354 C355 C356 119.8(6) . . ?
C354 C355 H355 120.1 . . ?
C356 C355 H355 120.1 . . ?
C355 C356 C351 121.3(6) . . ?
C355 C356 H356 119.3 . . ?
C351 C356 H356 119.3 . . ?
C366 C361 C362 118.0(5) . . ?
C366 C361 C34 123.7(5) . . ?
C362 C361 C34 118.3(5) . . ?
C363 C362 C361 121.5(6) . . ?
C363 C362 H362 119.2 . . ?
C361 C362 H362 119.2 . . ?
C364 C363 C362 118.6(5) . . ?
C364 C363 H363 120.7 . . ?
C362 C363 H363 120.7 . . ?
C363 C364 C365 122.3(5) . . ?
C363 C364 Cl32 118.5(5) . . ?
C365 C364 Cl32 119.1(5) . . ?
C364 C365 C366 118.3(6) . . ?
C364 C365 H365 120.9 . . ?
C366 C365 H365 120.9 . . ?
C361 C366 C365 121.3(5) . . ?
C361 C366 H366 119.3 . . ?
C365 C366 H366 119.3 . . ?
C416 C411 C412 116.8(5) . . ?
C416 C411 C41 118.1(5) . . ?
C412 C411 C41 125.0(5) . . ?
C413 C412 C411 119.8(6) . . ?
C413 C412 S41 115.5(5) . . ?
C411 C412 S41 124.6(5) . . ?
C414 C413 C412 121.5(6) . . ?
C414 C413 H413 119.2 . . ?
C412 C413 H413 119.2 . . ?
C413 C414 C415 119.0(6) . . ?
C413 C414 H414 120.5 . . ?
C415 C414 H414 120.5 . . ?
C414 C415 C416 119.8(7) . . ?
C414 C415 H415 120.1 . . ?
C416 C415 H415 120.1 . . ?
C411 C416 C415 123.0(6) . . ?
C411 C416 H416 118.5 . . ?
C415 C416 H416 118.5 . . ?
C426 C421 C422 117.6(5) . . ?
C426 C421 C41 117.7(5) . . ?
C422 C421 C41 124.7(5) . . ?
C423 C422 C421 118.9(6) . . ?
C423 C422 S41 116.1(5) . . ?
C421 C422 S41 125.1(5) . . ?
C424 C423 C422 122.0(6) . . ?
C424 C423 H423 119.0 . . ?
C422 C423 H423 119.0 . . ?
C423 C424 C425 119.9(6) . . ?
C423 C424 H424 120.1 . . ?
C425 C424 H424 120.1 . . ?
C426 C425 C424 119.1(7) . . ?
C426 C425 H425 120.5 . . ?
C424 C425 H425 120.5 . . ?
C425 C426 C421 122.5(6) . . ?
C425 C426 H426 118.7 . . ?
C421 C426 H426 118.7 . . ?
C436 C431 C432 119.2(5) . . ?
C436 C431 C41 118.2(5) . . ?
C432 C431 C41 122.6(5) . . ?
C431 C432 C433 120.2(5) . . ?
C431 C432 H432 119.9 . . ?
C433 C432 H432 119.9 . . ?
C434 C433 C432 119.9(5) . . ?
C434 C433 H433 120.1 . . ?
C432 C433 H433 120.1 . . ?
C433 C434 C435 120.5(5) . . ?
C433 C434 Cl41 120.6(5) . . ?
C435 C434 Cl41 118.9(5) . . ?
C436 C435 C434 119.1(5) . . ?
C436 C435 H435 120.5 . . ?
C434 C435 H435 120.5 . . ?
C431 C436 C435 121.2(5) . . ?
C431 C436 H436 119.4 . . ?
C435 C436 H436 119.4 . . ?
C446 C441 C442 118.1(5) . . ?
C446 C441 C44 122.2(5) . . ?
C442 C441 C44 119.2(5) . . ?
C443 C442 C441 120.2(5) . . ?
C443 C442 S42 116.2(4) . . ?
C441 C442 S42 123.6(4) . . ?
C444 C443 C442 120.1(5) . . ?
C444 C443 H443 120.0 . . ?
C442 C443 H443 120.0 . . ?
C445 C444 C443 120.0(5) . . ?
C445 C444 H444 120.0 . . ?
C443 C444 H444 120.0 . . ?
C444 C445 C446 120.4(6) . . ?
C444 C445 H445 119.8 . . ?
C446 C445 H445 119.8 . . ?
C445 C446 C441 121.1(5) . . ?
C445 C446 H446 119.4 . . ?
C441 C446 H446 119.4 . . ?
C456 C451 C452 116.9(5) . . ?
C456 C451 C44 121.8(5) . . ?
C452 C451 C44 121.0(4) . . ?
C453 C452 C451 121.8(5) . . ?
C453 C452 S42 116.6(4) . . ?
C451 C452 S42 121.6(4) . . ?
C454 C453 C452 120.5(5) . . ?
C454 C453 H453 119.7 . . ?
C452 C453 H453 119.7 . . ?
C453 C454 C455 118.6(5) . . ?
C453 C454 H454 120.7 . . ?
C455 C454 H454 120.7 . . ?
C456 C455 C454 120.4(5) . . ?
C456 C455 H455 119.8 . . ?
C454 C455 H455 119.8 . . ?
C451 C456 C455 121.7(5) . . ?
C451 C456 H456 119.2 . . ?
C455 C456 H456 119.2 . . ?
C462 C461 C466 117.9(5) . . ?
C462 C461 C44 121.9(5) . . ?
C466 C461 C44 120.1(4) . . ?
C461 C462 C463 121.1(5) . . ?
C461 C462 H462 119.5 . . ?
C463 C462 H462 119.5 . . ?
C464 C463 C462 119.8(5) . . ?
C464 C463 H463 120.1 . . ?
C462 C463 H463 120.1 . . ?
C463 C464 C465 120.5(5) . . ?
C463 C464 Cl42 120.0(5) . . ?
C465 C464 Cl42 119.4(5) . . ?
C466 C465 C464 118.5(5) . . ?
C466 C465 H465 120.7 . . ?
C464 C465 H465 120.7 . . ?
C465 C466 C461 122.1(5) . . ?
C465 C466 H466 119.0 . . ?
C461 C466 H466 119.0 . . ?

loop_
_geom_bond_atom_site_label_1
_geom_bond_atom_site_label_2
_geom_bond_distance
_geom_bond_site_symmetry_2
_geom_bond_publ_flag
Cl11 C134 1.736(6) . ?
Cl12 C164 1.741(6) . ?
Cl21 C234 1.751(5) . ?
Cl22 C264 1.744(6) . ?
Cl31 C334 1.737(6) . ?
Cl32 C364 1.744(6) . ?
Cl41 C434 1.740(6) . ?
Cl42 C464 1.746(6) . ?
S11 C122 1.746(6) . ?
S11 C112 1.755(6) . ?
S12 C142 1.740(7) . ?
S12 C152 1.763(6) . ?
S21 C212 1.736(6) . ?
S21 C222 1.749(6) . ?
S22 C242 1.747(6) . ?
S22 C252 1.753(5) . ?
S31 C312 1.760(6) . ?
S31 C322 1.762(6) . ?
S32 C352 1.746(6) . ?
S32 C342 1.754(6) . ?
S41 C412 1.743(7) . ?
S41 C422 1.744(7) . ?
S42 C452 1.752(5) . ?
S42 C442 1.753(6) . ?
N5 C55 1.334(8) . ?
N5 C51 1.339(7) . ?
N6 C65 1.329(9) . ?
N6 C61 1.339(8) . ?
N11 C11 1.467(7) . ?
N11 C12 1.475(7) . ?
N11 H11 0.88(2) . ?
N12 C13 1.456(7) . ?
N12 C14 1.465(7) . ?
N12 H12 0.88(2) . ?
N21 C21 1.476(6) . ?
N21 C22 1.480(7) . ?
N21 H21 0.88(2) . ?
N22 C23 1.468(7) . ?
N22 C24 1.480(6) . ?
N22 H22 0.88(2) . ?
N31 C32 1.458(7) . ?
N31 C31 1.481(6) . ?
N31 H31 0.88(2) . ?
N32 C33 1.463(7) . ?
N32 C34 1.473(6) . ?
N32 H32 0.88(2) . ?
N41 C42 1.469(7) . ?
N41 C41 1.480(6) . ?
N41 H41 0.88(2) . ?
N42 C43 1.468(7) . ?
N42 C44 1.493(6) . ?
N42 H42 0.88(2) . ?
C11 C121 1.523(7) . ?
C11 C131 1.539(7) . ?
C11 C111 1.549(8) . ?
C12 C13 1.480(8) . ?
C12 H12A 0.9900 . ?
C12 H12B 0.9900 . ?
C13 H13A 0.9900 . ?
C13 H13B 0.9900 . ?
C14 C141 1.536(7) . ?
C14 C151 1.538(7) . ?
C14 C161 1.541(7) . ?
C21 C221 1.524(7) . ?
C21 C211 1.546(7) . ?
C21 C231 1.548(7) . ?
C22 C23 1.524(7) . ?
C22 H22A 0.9900 . ?
C22 H22B 0.9900 . ?
C23 H23A 0.9900 . ?
C23 H23B 0.9900 . ?
C24 C251 1.531(7) . ?
C24 C241 1.547(7) . ?
C24 C261 1.550(7) . ?
C31 C311 1.535(7) . ?
C31 C331 1.540(7) . ?
C31 C321 1.543(7) . ?
C32 C33 1.484(7) . ?
C32 H32A 0.9900 . ?
C32 H32B 0.9900 . ?
C33 H33A 0.9900 . ?
C33 H33B 0.9900 . ?
C34 C361 1.531(7) . ?
C34 C341 1.546(7) . ?
C34 C351 1.547(7) . ?
C41 C421 1.529(8) . ?
C41 C411 1.539(8) . ?
C41 C431 1.554(7) . ?
C42 C43 1.523(7) . ?
C42 H42A 0.9900 . ?
C42 H42B 0.9900 . ?
C43 H43A 0.9900 . ?
C43 H43B 0.9900 . ?
C44 C441 1.531(6) . ?
C44 C451 1.535(7) . ?
C44 C461 1.548(7) . ?
C51 C52 1.385(9) . ?
C51 C57 1.490(9) . ?
C52 C53 1.391(10) . ?
C52 H52 0.9500 . ?
C53 C54 1.353(11) . ?
C53 H53 0.9500 . ?
C54 C55 1.375(11) . ?
C54 H54 0.9500 . ?
C55 H55 0.9500 . ?
C57 H57A 0.9800 . ?
C57 H57B 0.9800 . ?
C57 H57C 0.9800 . ?
C61 C62 1.398(9) . ?
C61 C67 1.498(9) . ?
C62 C63 1.375(10) . ?
C62 H62 0.9500 . ?
C63 C64 1.377(11) . ?
C63 H63 0.9500 . ?
C64 C65 1.377(11) . ?
C64 H64 0.9500 . ?
C65 H65 0.9500 . ?
C67 H67A 0.9800 . ?
C67 H67B 0.9800 . ?
C67 H67C 0.9800 . ?
C111 C116 1.386(8) . ?
C111 C112 1.400(7) . ?
C112 C113 1.408(9) . ?
C113 C114 1.374(9) . ?
C113 H113 0.9500 . ?
C114 C115 1.378(10) . ?
C114 H114 0.9500 . ?
C115 C116 1.392(9) . ?
C115 H115 0.9500 . ?
C116 H116 0.9500 . ?
C121 C122 1.398(8) . ?
C121 C126 1.414(8) . ?
C122 C123 1.419(8) . ?
C123 C124 1.360(10) . ?
C123 H123 0.9500 . ?
C124 C125 1.376(10) . ?
C124 H124 0.9500 . ?
C125 C126 1.382(9) . ?
C125 H125 0.9500 . ?
C126 H126 0.9500 . ?
C131 C136 1.387(8) . ?
C131 C132 1.390(8) . ?
C132 C133 1.384(8) . ?
C132 H132 0.9500 . ?
C133 C134 1.396(9) . ?
C133 H133 0.9500 . ?
C134 C135 1.359(9) . ?
C135 C136 1.405(8) . ?
C135 H135 0.9500 . ?
C136 H136 0.9500 . ?
C141 C142 1.386(8) . ?
C141 C146 1.415(8) . ?
C142 C143 1.415(9) . ?
C143 C144 1.388(10) . ?
C143 H143 0.9500 . ?
C144 C145 1.376(11) . ?
C144 H144 0.9500 . ?
C145 C146 1.380(9) . ?
C145 H145 0.9500 . ?
C146 H146 0.9500 . ?
C151 C152 1.374(7) . ?
C151 C156 1.404(8) . ?
C152 C153 1.396(8) . ?
C153 C154 1.389(9) . ?
C153 H153 0.9500 . ?
C154 C155 1.392(9) . ?
C154 H154 0.9500 . ?
C155 C156 1.379(9) . ?
C155 H155 0.9500 . ?
C156 H156 0.9500 . ?
C161 C166 1.378(8) . ?
C161 C162 1.399(7) . ?
C162 C163 1.390(8) . ?
C162 H162 0.9500 . ?
C163 C164 1.364(9) . ?
C163 H163 0.9500 . ?
C164 C165 1.355(8) . ?
C165 C166 1.412(8) . ?
C165 H165 0.9500 . ?
C166 H166 0.9500 . ?
C211 C216 1.398(8) . ?
C211 C212 1.403(8) . ?
C212 C213 1.406(8) . ?
C213 C214 1.347(10) . ?
C213 H213 0.9500 . ?
C214 C215 1.399(10) . ?
C214 H214 0.9500 . ?
C215 C216 1.373(9) . ?
C215 H215 0.9500 . ?
C216 H216 0.9500 . ?
C221 C226 1.391(8) . ?
C221 C222 1.392(8) . ?
C222 C223 1.400(8) . ?
C223 C224 1.358(10) . ?
C223 H223 0.9500 . ?
C224 C225 1.389(10) . ?
C224 H224 0.9500 . ?
C225 C226 1.369(8) . ?
C225 H225 0.9500 . ?
C226 H226 0.9500 . ?
C231 C236 1.381(7) . ?
C231 C232 1.399(7) . ?
C232 C233 1.387(8) . ?
C232 H232 0.9500 . ?
C233 C234 1.383(8) . ?
C233 H233 0.9500 . ?
C234 C235 1.382(8) . ?
C235 C236 1.399(8) . ?
C235 H235 0.9500 . ?
C236 H236 0.9500 . ?
C241 C242 1.372(7) . ?
C241 C246 1.403(8) . ?
C242 C243 1.405(7) . ?
C243 C244 1.370(9) . ?
C243 H243 0.9500 . ?
C244 C245 1.375(9) . ?
C244 H244 0.9500 . ?
C245 C246 1.384(8) . ?
C245 H245 0.9500 . ?
C246 H246 0.9500 . ?
C251 C252 1.385(7) . ?
C251 C256 1.397(7) . ?
C252 C253 1.405(8) . ?
C253 C254 1.370(9) . ?
C253 H253 0.9500 . ?
C254 C255 1.382(9) . ?
C254 H254 0.9500 . ?
C255 C256 1.386(8) . ?
C255 H255 0.9500 . ?
C256 H256 0.9500 . ?
C261 C262 1.383(7) . ?
C261 C266 1.393(7) . ?
C262 C263 1.382(8) . ?
C262 H262 0.9500 . ?
C263 C264 1.382(8) . ?
C263 H263 0.9500 . ?
C264 C265 1.377(8) . ?
C265 C266 1.390(8) . ?
C265 H265 0.9500 . ?
C266 H266 0.9500 . ?
C311 C312 1.386(7) . ?
C311 C316 1.411(7) . ?
C312 C313 1.403(8) . ?
C313 C314 1.375(9) . ?
C313 H313 0.9500 . ?
C314 C315 1.387(8) . ?
C314 H314 0.9500 . ?
C315 C316 1.385(8) . ?
C315 H315 0.9500 . ?
C316 H316 0.9500 . ?
C321 C326 1.396(7) . ?
C321 C322 1.403(8) . ?
C322 C323 1.394(8) . ?
C323 C324 1.386(9) . ?
C323 H323 0.9500 . ?
C324 C325 1.372(9) . ?
C324 H324 0.9500 . ?
C325 C326 1.391(8) . ?
C325 H325 0.9500 . ?
C326 H326 0.9500 . ?
C331 C332 1.379(8) . ?
C331 C336 1.381(8) . ?
C332 C333 1.383(8) . ?
C332 H332 0.9500 . ?
C333 C334 1.376(9) . ?
C333 H333 0.9500 . ?
C334 C335 1.390(9) . ?
C335 C336 1.399(8) . ?
C335 H335 0.9500 . ?
C336 H336 0.9500 . ?
C341 C342 1.381(8) . ?
C341 C346 1.414(8) . ?
C342 C343 1.418(8) . ?
C343 C344 1.391(10) . ?
C343 H343 0.9500 . ?
C344 C345 1.386(10) . ?
C344 H344 0.9500 . ?
C345 C346 1.387(9) . ?
C345 H345 0.9500 . ?
C346 H346 0.9500 . ?
C351 C352 1.379(8) . ?
C351 C356 1.422(8) . ?
C352 C353 1.414(8) . ?
C353 C354 1.397(10) . ?
C353 H353 0.9500 . ?
C354 C355 1.372(10) . ?
C354 H354 0.9500 . ?
C355 C356 1.378(9) . ?
C355 H355 0.9500 . ?
C356 H356 0.9500 . ?
C361 C366 1.377(8) . ?
C361 C362 1.400(7) . ?
C362 C363 1.388(8) . ?
C362 H362 0.9500 . ?
C363 C364 1.366(9) . ?
C363 H363 0.9500 . ?
C364 C365 1.374(9) . ?
C365 C366 1.407(8) . ?
C365 H365 0.9500 . ?
C366 H366 0.9500 . ?
C411 C416 1.378(8) . ?
C411 C412 1.409(7) . ?
C412 C413 1.407(9) . ?
C413 C414 1.368(11) . ?
C413 H413 0.9500 . ?
C414 C415 1.375(10) . ?
C414 H414 0.9500 . ?
C415 C416 1.390(9) . ?
C415 H415 0.9500 . ?
C416 H416 0.9500 . ?
C421 C426 1.391(8) . ?
C421 C422 1.410(8) . ?
C422 C423 1.393(9) . ?
C423 C424 1.352(10) . ?
C423 H423 0.9500 . ?
C424 C425 1.388(10) . ?
C424 H424 0.9500 . ?
C425 C426 1.370(9) . ?
C425 H425 0.9500 . ?
C426 H426 0.9500 . ?
C431 C436 1.377(7) . ?
C431 C432 1.393(7) . ?
C432 C433 1.399(8) . ?
C432 H432 0.9500 . ?
C433 C434 1.371(9) . ?
C433 H433 0.9500 . ?
C434 C435 1.399(9) . ?
C435 C436 1.390(8) . ?
C435 H435 0.9500 . ?
C436 H436 0.9500 . ?
C441 C446 1.394(7) . ?
C441 C442 1.401(7) . ?
C442 C443 1.391(7) . ?
C443 C444 1.383(9) . ?
C443 H443 0.9500 . ?
C444 C445 1.369(9) . ?
C444 H444 0.9500 . ?
C445 C446 1.377(8) . ?
C445 H445 0.9500 . ?
C446 H446 0.9500 . ?
C451 C456 1.390(7) . ?
C451 C452 1.400(7) . ?
C452 C453 1.392(8) . ?
C453 C454 1.380(8) . ?
C453 H453 0.9500 . ?
C454 C455 1.398(9) . ?
C454 H454 0.9500 . ?
C455 C456 1.394(8) . ?
C455 H455 0.9500 . ?
C456 H456 0.9500 . ?
C461 C462 1.385(7) . ?
C461 C466 1.388(7) . ?
C462 C463 1.389(8) . ?
C462 H462 0.9500 . ?
C463 C464 1.375(9) . ?
C463 H463 0.9500 . ?
C464 C465 1.391(8) . ?
C465 C466 1.386(8) . ?
C465 H465 0.9500 . ?
C466 H466 0.9500 . ?

loop_
_geom_hbond_atom_site_label_D
_geom_hbond_atom_site_label_H
_geom_hbond_atom_site_label_A
_geom_hbond_distance_DH
_geom_hbond_distance_HA
_geom_hbond_distance_DA
_geom_hbond_angle_DHA
_geom_hbond_site_symmetry_A
_geom_hbond_publ_flag
N31 H31 S31 0.88(2) 2.82(5) 3.422(5) 127(5) . yes
N42 H42 S42 0.88(2) 2.86(4) 3.447(5) 126(4) . yes
C65 H65 N31 0.95 2.60 3.514(9) 161 . yes
C132 H132 S11 0.95 2.80 3.581(6) 140 . yes
C136 H136 N11 0.95 2.46 2.802(7) 101 . yes
C166 H166 N12 0.95 2.41 2.773(8) 103 . yes
C232 H232 N21 0.95 2.43 2.797(7) 103 . yes
C256 H256 N22 0.95 2.42 2.761(8) 101 . yes
C262 H262 N22 0.95 2.46 2.818(7) 102 . yes
C266 H266 S22 0.95 2.81 3.579(6) 139 . yes
C336 H336 N31 0.95 2.37 2.748(7) 104 . yes
C366 H366 N32 0.95 2.44 2.799(7) 102 . yes
C432 H432 N41 0.95 2.44 2.805(7) 103 . yes
C462 H462 N42 0.95 2.39 2.771(7) 103 . yes

loop_
_geom_torsion_atom_site_label_1
_geom_torsion_atom_site_label_2
_geom_torsion_atom_site_label_3
_geom_torsion_atom_site_label_4
_geom_torsion
_geom_torsion_site_symmetry_1
_geom_torsion_site_symmetry_2
_geom_torsion_site_symmetry_3
_geom_torsion_site_symmetry_4
_geom_torsion_publ_flag
C12 N11 C11 C121 68.2(6) . . . . ?
C12 N11 C11 C131 -176.2(5) . . . . ?
C12 N11 C11 C111 -57.8(6) . . . . ?
C11 N11 C12 C13 172.7(5) . . . . ?
C14 N12 C13 C12 -165.7(5) . . . . ?
N11 C12 C13 N12 178.5(5) . . . . ?
C13 N12 C14 C141 59.9(6) . . . . ?
C13 N12 C14 C151 -66.4(6) . . . . ?
C13 N12 C14 C161 175.2(5) . . . . ?
C22 N21 C21 C221 62.5(6) . . . . ?
C22 N21 C21 C211 -63.6(6) . . . . ?
C22 N21 C21 C231 178.1(4) . . . . ?
C21 N21 C22 C23 -168.4(4) . . . . ?
C24 N22 C23 C22 175.9(4) . . . . ?
N21 C22 C23 N22 176.3(4) . . . . ?
C23 N22 C24 C251 68.4(5) . . . . ?
C23 N22 C24 C241 -57.0(6) . . . . ?
C23 N22 C24 C261 -176.3(4) . . . . ?
C32 N31 C31 C311 48.8(6) . . . . ?
C32 N31 C31 C331 -73.5(5) . . . . ?
C32 N31 C31 C321 169.3(4) . . . . ?
C31 N31 C32 C33 167.0(4) . . . . ?
C34 N32 C33 C32 175.2(4) . . . . ?
N31 C32 C33 N32 70.8(6) . . . . ?
C33 N32 C34 C361 -174.5(4) . . . . ?
C33 N32 C34 C341 68.5(5) . . . . ?
C33 N32 C34 C351 -56.4(6) . . . . ?
C42 N41 C41 C421 67.9(5) . . . . ?
C42 N41 C41 C411 -59.5(6) . . . . ?
C42 N41 C41 C431 -176.8(4) . . . . ?
C41 N41 C42 C43 173.7(4) . . . . ?
C44 N42 C43 C42 171.8(4) . . . . ?
N41 C42 C43 N42 70.5(6) . . . . ?
C43 N42 C44 C441 47.0(6) . . . . ?
C43 N42 C44 C451 168.4(4) . . . . ?
C43 N42 C44 C461 -75.0(5) . . . . ?
C55 N5 C51 C52 0.3(9) . . . . ?
C55 N5 C51 C57 -179.5(6) . . . . ?
N5 C51 C52 C53 -1.9(10) . . . . ?
C57 C51 C52 C53 177.8(6) . . . . ?
C51 C52 C53 C54 2.9(10) . . . . ?
C52 C53 C54 C55 -2.3(11) . . . . ?
C51 N5 C55 C54 0.4(10) . . . . ?
C53 C54 C55 N5 0.6(11) . . . . ?
C65 N6 C61 C62 -0.3(9) . . . . ?
C65 N6 C61 C67 -179.7(6) . . . . ?
N6 C61 C62 C63 -1.3(10) . . . . ?
C67 C61 C62 C63 178.1(6) . . . . ?
C61 C62 C63 C64 1.8(10) . . . . ?
C62 C63 C64 C65 -0.8(10) . . . . ?
C61 N6 C65 C64 1.4(10) . . . . ?
C63 C64 C65 N6 -0.8(11) . . . . ?
N11 C11 C111 C116 -39.9(7) . . . . ?
C121 C11 C111 C116 -162.2(5) . . . . ?
C131 C11 C111 C116 79.4(6) . . . . ?
N11 C11 C111 C112 143.9(5) . . . . ?
C121 C11 C111 C112 21.7(7) . . . . ?
C131 C11 C111 C112 -96.7(6) . . . . ?
C116 C111 C112 C113 2.4(8) . . . . ?
C11 C111 C112 C113 178.6(5) . . . . ?
C116 C111 C112 S11 -174.2(4) . . . . ?
C11 C111 C112 S11 2.0(8) . . . . ?
C122 S11 C112 C111 -19.6(5) . . . . ?
C122 S11 C112 C113 163.7(5) . . . . ?
C111 C112 C113 C114 -1.0(9) . . . . ?
S11 C112 C113 C114 175.8(5) . . . . ?
C112 C113 C114 C115 -0.4(10) . . . . ?
C113 C114 C115 C116 0.4(10) . . . . ?
C112 C111 C116 C115 -2.5(9) . . . . ?
C11 C111 C116 C115 -178.8(6) . . . . ?
C114 C115 C116 C111 1.1(10) . . . . ?
N11 C11 C121 C122 -148.7(5) . . . . ?
C131 C11 C121 C122 94.0(6) . . . . ?
C111 C11 C121 C122 -25.2(7) . . . . ?
N11 C11 C121 C126 36.5(6) . . . . ?
C131 C11 C121 C126 -80.8(6) . . . . ?
C111 C11 C121 C126 160.0(5) . . . . ?
C126 C121 C122 C123 -1.5(8) . . . . ?
C11 C121 C122 C123 -176.4(5) . . . . ?
C126 C121 C122 S11 179.4(4) . . . . ?
C11 C121 C122 S11 4.5(8) . . . . ?
C112 S11 C122 C121 16.6(5) . . . . ?
C112 S11 C122 C123 -162.5(4) . . . . ?
C121 C122 C123 C124 1.9(9) . . . . ?
S11 C122 C123 C124 -179.0(5) . . . . ?
C122 C123 C124 C125 -1.8(10) . . . . ?
C123 C124 C125 C126 1.5(11) . . . . ?
C124 C125 C126 C121 -1.2(10) . . . . ?
C122 C121 C126 C125 1.2(9) . . . . ?
C11 C121 C126 C125 176.4(6) . . . . ?
N11 C11 C131 C136 -14.9(7) . . . . ?
C121 C11 C131 C136 101.6(6) . . . . ?
C111 C11 C131 C136 -135.0(5) . . . . ?
N11 C11 C131 C132 166.4(5) . . . . ?
C121 C11 C131 C132 -77.1(6) . . . . ?
C111 C11 C131 C132 46.3(6) . . . . ?
C136 C131 C132 C133 -0.2(9) . . . . ?
C11 C131 C132 C133 178.6(5) . . . . ?
C131 C132 C133 C134 2.0(10) . . . . ?
C132 C133 C134 C135 -1.3(10) . . . . ?
C132 C133 C134 Cl11 176.5(5) . . . . ?
C133 C134 C135 C136 -1.1(10) . . . . ?
Cl11 C134 C135 C136 -178.9(5) . . . . ?
C132 C131 C136 C135 -2.2(9) . . . . ?
C11 C131 C136 C135 179.0(5) . . . . ?
C134 C135 C136 C131 2.9(9) . . . . ?
N12 C14 C141 C142 -121.4(6) . . . . ?
C151 C14 C141 C142 3.4(8) . . . . ?
C161 C14 C141 C142 122.5(6) . . . . ?
N12 C14 C141 C146 58.2(6) . . . . ?
C151 C14 C141 C146 -177.0(5) . . . . ?
C161 C14 C141 C146 -57.9(6) . . . . ?
C146 C141 C142 C143 -3.6(9) . . . . ?
C14 C141 C142 C143 176.0(5) . . . . ?
C146 C141 C142 S12 176.4(5) . . . . ?
C14 C141 C142 S12 -4.0(9) . . . . ?
C152 S12 C142 C141 1.5(6) . . . . ?
C152 S12 C142 C143 -178.5(4) . . . . ?
C141 C142 C143 C144 1.5(9) . . . . ?
S12 C142 C143 C144 -178.5(5) . . . . ?
C142 C143 C144 C145 0.2(10) . . . . ?
C143 C144 C145 C146 0.3(11) . . . . ?
C144 C145 C146 C141 -2.6(11) . . . . ?
C142 C141 C146 C145 4.2(10) . . . . ?
C14 C141 C146 C145 -175.4(6) . . . . ?
N12 C14 C151 C152 121.3(5) . . . . ?
C141 C14 C151 C152 -0.4(7) . . . . ?
C161 C14 C151 C152 -119.6(5) . . . . ?
N12 C14 C151 C156 -60.4(6) . . . . ?
C141 C14 C151 C156 177.9(5) . . . . ?
C161 C14 C151 C156 58.7(6) . . . . ?
C156 C151 C152 C153 0.3(8) . . . . ?
C14 C151 C152 C153 178.6(5) . . . . ?
C156 C151 C152 S12 -180.0(4) . . . . ?
C14 C151 C152 S12 -1.7(8) . . . . ?
C142 S12 C152 C151 1.2(5) . . . . ?
C142 S12 C152 C153 -179.1(4) . . . . ?
C151 C152 C153 C154 0.4(9) . . . . ?
S12 C152 C153 C154 -179.3(5) . . . . ?
C152 C153 C154 C155 0.2(9) . . . . ?
C153 C154 C155 C156 -1.5(9) . . . . ?
C154 C155 C156 C151 2.3(9) . . . . ?
C152 C151 C156 C155 -1.7(9) . . . . ?
C14 C151 C156 C155 179.8(5) . . . . ?
N12 C14 C161 C166 1.7(7) . . . . ?
C141 C14 C161 C166 116.5(6) . . . . ?
C151 C14 C161 C166 -119.7(6) . . . . ?
N12 C14 C161 C162 -177.3(5) . . . . ?
C141 C14 C161 C162 -62.5(6) . . . . ?
C151 C14 C161 C162 61.3(6) . . . . ?
C166 C161 C162 C163 -1.6(8) . . . . ?
C14 C161 C162 C163 177.4(5) . . . . ?
C161 C162 C163 C164 0.2(9) . . . . ?
C162 C163 C164 C165 1.6(9) . . . . ?
C162 C163 C164 Cl12 -177.6(4) . . . . ?
C163 C164 C165 C166 -1.9(9) . . . . ?
Cl12 C164 C165 C166 177.4(4) . . . . ?
C162 C161 C166 C165 1.4(8) . . . . ?
C14 C161 C166 C165 -177.6(5) . . . . ?
C164 C165 C166 C161 0.3(9) . . . . ?
N21 C21 C211 C216 -59.3(6) . . . . ?
C221 C21 C211 C216 179.4(5) . . . . ?
C231 C21 C211 C216 60.1(6) . . . . ?
N21 C21 C211 C212 120.0(5) . . . . ?
C221 C21 C211 C212 -1.3(7) . . . . ?
C231 C21 C211 C212 -120.6(5) . . . . ?
C216 C211 C212 C213 -2.3(8) . . . . ?
C21 C211 C212 C213 178.4(5) . . . . ?
C216 C211 C212 S21 -178.8(4) . . . . ?
C21 C211 C212 S21 1.9(8) . . . . ?
C222 S21 C212 C211 -2.7(5) . . . . ?
C222 S21 C212 C213 -179.3(4) . . . . ?
C211 C212 C213 C214 1.3(9) . . . . ?
S21 C212 C213 C214 178.2(5) . . . . ?
C212 C213 C214 C215 -0.4(10) . . . . ?
C213 C214 C215 C216 0.5(10) . . . . ?
C214 C215 C216 C211 -1.6(10) . . . . ?
C212 C211 C216 C215 2.4(8) . . . . ?
C21 C211 C216 C215 -178.2(5) . . . . ?
N21 C21 C221 C226 54.9(6) . . . . ?
C211 C21 C221 C226 178.7(5) . . . . ?
C231 C21 C221 C226 -62.0(6) . . . . ?
N21 C21 C221 C222 -121.5(5) . . . . ?
C211 C21 C221 C222 2.3(7) . . . . ?
C231 C21 C221 C222 121.6(5) . . . . ?
C226 C221 C222 C223 0.4(8) . . . . ?
C21 C221 C222 C223 176.8(5) . . . . ?
C226 C221 C222 S21 179.6(4) . . . . ?
C21 C221 C222 S21 -4.0(8) . . . . ?
C212 S21 C222 C221 3.7(5) . . . . ?
C212 S21 C222 C223 -177.1(4) . . . . ?
C221 C222 C223 C224 -2.6(9) . . . . ?
S21 C222 C223 C224 178.2(5) . . . . ?
C222 C223 C224 C225 3.5(10) . . . . ?
C223 C224 C225 C226 -2.4(9) . . . . ?
C224 C225 C226 C221 0.3(9) . . . . ?
C222 C221 C226 C225 0.7(8) . . . . ?
C21 C221 C226 C225 -176.0(5) . . . . ?
N21 C21 C231 C236 178.5(5) . . . . ?
C221 C21 C231 C236 -66.5(6) . . . . ?
C211 C21 C231 C236 57.6(6) . . . . ?
N21 C21 C231 C232 -1.8(7) . . . . ?
C221 C21 C231 C232 113.2(5) . . . . ?
C211 C21 C231 C232 -122.6(5) . . . . ?
C236 C231 C232 C233 0.0(8) . . . . ?
C21 C231 C232 C233 -179.8(5) . . . . ?
C231 C232 C233 C234 0.4(9) . . . . ?
C232 C233 C234 C235 -0.4(9) . . . . ?
C232 C233 C234 Cl21 180.0(4) . . . . ?
C233 C234 C235 C236 0.1(9) . . . . ?
Cl21 C234 C235 C236 179.7(4) . . . . ?
C232 C231 C236 C235 -0.3(8) . . . . ?
C21 C231 C236 C235 179.4(5) . . . . ?
C234 C235 C236 C231 0.3(9) . . . . ?
N22 C24 C241 C242 144.4(5) . . . . ?
C251 C24 C241 C242 22.5(7) . . . . ?
C261 C24 C241 C242 -95.8(6) . . . . ?
N22 C24 C241 C246 -37.9(6) . . . . ?
C251 C24 C241 C246 -159.8(5) . . . . ?
C261 C24 C241 C246 81.9(5) . . . . ?
C246 C241 C242 C243 0.3(8) . . . . ?
C24 C241 C242 C243 178.0(5) . . . . ?
C246 C241 C242 S22 -175.6(4) . . . . ?
C24 C241 C242 S22 2.1(7) . . . . ?
C252 S22 C242 C241 -20.6(5) . . . . ?
C252 S22 C242 C243 163.3(4) . . . . ?
C241 C242 C243 C244 -0.4(8) . . . . ?
S22 C242 C243 C244 175.9(5) . . . . ?
C242 C243 C244 C245 0.3(9) . . . . ?
C243 C244 C245 C246 -0.1(10) . . . . ?
C244 C245 C246 C241 0.1(9) . . . . ?
C242 C241 C246 C245 -0.1(8) . . . . ?
C24 C241 C246 C245 -178.0(5) . . . . ?
N22 C24 C251 C252 -149.5(5) . . . . ?
C241 C24 C251 C252 -25.7(7) . . . . ?
C261 C24 C251 C252 93.6(6) . . . . ?
N22 C24 C251 C256 35.0(6) . . . . ?
C241 C24 C251 C256 158.8(5) . . . . ?
C261 C24 C251 C256 -81.9(5) . . . . ?
C256 C251 C252 C253 0.7(8) . . . . ?
C24 C251 C252 C253 -174.8(5) . . . . ?
C256 C251 C252 S22 179.6(4) . . . . ?
C24 C251 C252 S22 4.1(7) . . . . ?
C242 S22 C252 C251 17.5(5) . . . . ?
C242 S22 C252 C253 -163.5(4) . . . . ?
C251 C252 C253 C254 0.0(9) . . . . ?
S22 C252 C253 C254 -179.0(5) . . . . ?
C252 C253 C254 C255 -0.8(9) . . . . ?
C253 C254 C255 C256 0.8(10) . . . . ?
C254 C255 C256 C251 -0.1(9) . . . . ?
C252 C251 C256 C255 -0.7(8) . . . . ?
C24 C251 C256 C255 175.1(5) . . . . ?
N22 C24 C261 C262 -16.1(7) . . . . ?
C251 C24 C261 C262 99.7(6) . . . . ?
C241 C24 C261 C262 -137.3(5) . . . . ?
N22 C24 C261 C266 166.7(5) . . . . ?
C251 C24 C261 C266 -77.4(6) . . . . ?
C241 C24 C261 C266 45.6(6) . . . . ?
C266 C261 C262 C263 -2.7(8) . . . . ?
C24 C261 C262 C263 -179.9(5) . . . . ?
C261 C262 C263 C264 1.6(9) . . . . ?
C262 C263 C264 C265 0.8(9) . . . . ?
C262 C263 C264 Cl22 -178.7(4) . . . . ?
C263 C264 C265 C266 -2.0(8) . . . . ?
Cl22 C264 C265 C266 177.4(4) . . . . ?
C264 C265 C266 C261 0.9(9) . . . . ?
C262 C261 C266 C265 1.4(8) . . . . ?
C24 C261 C266 C265 178.7(5) . . . . ?
N31 C31 C311 C312 76.7(6) . . . . ?
C331 C31 C311 C312 -163.1(5) . . . . ?
C321 C31 C311 C312 -40.2(6) . . . . ?
N31 C31 C311 C316 -95.9(5) . . . . ?
C331 C31 C311 C316 24.3(6) . . . . ?
C321 C31 C311 C316 147.2(5) . . . . ?
C316 C311 C312 C313 -2.8(8) . . . . ?
C31 C311 C312 C313 -175.8(5) . . . . ?
C316 C311 C312 S31 175.0(4) . . . . ?
C31 C311 C312 S31 2.0(7) . . . . ?
C322 S31 C312 C311 29.7(5) . . . . ?
C322 S31 C312 C313 -152.4(4) . . . . ?
C311 C312 C313 C314 2.9(9) . . . . ?
S31 C312 C313 C314 -175.1(5) . . . . ?
C312 C313 C314 C315 -1.1(9) . . . . ?
C313 C314 C315 C316 -0.4(9) . . . . ?
C314 C315 C316 C311 0.4(9) . . . . ?
C312 C311 C316 C315 1.2(8) . . . . ?
C31 C311 C316 C315 174.1(5) . . . . ?
N31 C31 C321 C326 99.9(6) . . . . ?
C311 C31 C321 C326 -141.5(5) . . . . ?
C331 C31 C321 C326 -17.0(7) . . . . ?
N31 C31 C321 C322 -76.3(6) . . . . ?
C311 C31 C321 C322 42.3(7) . . . . ?
C331 C31 C321 C322 166.8(5) . . . . ?
C326 C321 C322 C323 -3.0(9) . . . . ?
C31 C321 C322 C323 173.4(5) . . . . ?
C326 C321 C322 S31 177.4(4) . . . . ?
C31 C321 C322 S31 -6.2(7) . . . . ?
C312 S31 C322 C323 153.1(5) . . . . ?
C312 S31 C322 C321 -27.3(5) . . . . ?
C321 C322 C323 C324 0.5(10) . . . . ?
S31 C322 C323 C324 -179.9(5) . . . . ?
C322 C323 C324 C325 2.4(10) . . . . ?
C323 C324 C325 C326 -2.7(10) . . . . ?
C324 C325 C326 C321 0.1(10) . . . . ?
C322 C321 C326 C325 2.8(9) . . . . ?
C31 C321 C326 C325 -173.6(5) . . . . ?
N31 C31 C331 C332 170.1(5) . . . . ?
C311 C31 C331 C332 49.8(6) . . . . ?
C321 C31 C331 C332 -74.6(6) . . . . ?
N31 C31 C331 C336 -15.4(7) . . . . ?
C311 C31 C331 C336 -135.8(5) . . . . ?
C321 C31 C331 C336 99.8(6) . . . . ?
C336 C331 C332 C333 1.8(9) . . . . ?
C31 C331 C332 C333 176.4(5) . . . . ?
C331 C332 C333 C334 0.0(9) . . . . ?
C332 C333 C334 C335 -0.8(9) . . . . ?
C332 C333 C334 Cl31 180.0(4) . . . . ?
C333 C334 C335 C336 -0.1(9) . . . . ?
Cl31 C334 C335 C336 179.1(4) . . . . ?
C332 C331 C336 C335 -2.8(8) . . . . ?
C31 C331 C336 C335 -177.3(5) . . . . ?
C334 C335 C336 C331 1.9(9) . . . . ?
N32 C34 C341 C342 -123.5(5) . . . . ?
C361 C34 C341 C342 118.7(5) . . . . ?
C351 C34 C341 C342 -0.8(7) . . . . ?
N32 C34 C341 C346 56.2(6) . . . . ?
C361 C34 C341 C346 -61.6(6) . . . . ?
C351 C34 C341 C346 178.9(4) . . . . ?
C346 C341 C342 C343 -0.1(8) . . . . ?
C34 C341 C342 C343 179.6(5) . . . . ?
C346 C341 C342 S32 -179.2(4) . . . . ?
C34 C341 C342 S32 0.4(8) . . . . ?
C352 S32 C342 C341 2.1(5) . . . . ?
C352 S32 C342 C343 -177.1(4) . . . . ?
C341 C342 C343 C344 0.8(8) . . . . ?
S32 C342 C343 C344 -180.0(5) . . . . ?
C342 C343 C344 C345 -0.3(9) . . . . ?
C343 C344 C345 C346 -0.8(9) . . . . ?
C344 C345 C346 C341 1.6(9) . . . . ?
C342 C341 C346 C345 -1.1(8) . . . . ?
C34 C341 C346 C345 179.2(5) . . . . ?
N32 C34 C351 C352 118.3(5) . . . . ?
C361 C34 C351 C352 -122.3(5) . . . . ?
C341 C34 C351 C352 -2.3(7) . . . . ?
N32 C34 C351 C356 -58.9(6) . . . . ?
C361 C34 C351 C356 60.5(6) . . . . ?
C341 C34 C351 C356 -179.5(4) . . . . ?
C356 C351 C352 C353 0.1(7) . . . . ?
C34 C351 C352 C353 -177.1(5) . . . . ?
C356 C351 C352 S32 -177.2(4) . . . . ?
C34 C351 C352 S32 5.7(7) . . . . ?
C342 S32 C352 C351 -5.0(5) . . . . ?
C342 S32 C352 C353 177.5(4) . . . . ?
C351 C352 C353 C354 -0.8(8) . . . . ?
S32 C352 C353 C354 176.8(4) . . . . ?
C352 C353 C354 C355 1.3(9) . . . . ?
C353 C354 C355 C356 -1.2(9) . . . . ?
C354 C355 C356 C351 0.4(9) . . . . ?
C352 C351 C356 C355 0.1(8) . . . . ?
C34 C351 C356 C355 177.5(5) . . . . ?
N32 C34 C361 C366 -5.1(7) . . . . ?
C341 C34 C361 C366 111.0(6) . . . . ?
C351 C34 C361 C366 -125.3(6) . . . . ?
N32 C34 C361 C362 174.8(5) . . . . ?
C341 C34 C361 C362 -69.0(6) . . . . ?
C351 C34 C361 C362 54.6(6) . . . . ?
C366 C361 C362 C363 -0.2(8) . . . . ?
C34 C361 C362 C363 179.8(5) . . . . ?
C361 C362 C363 C364 1.6(9) . . . . ?
C362 C363 C364 C365 -2.0(9) . . . . ?
C362 C363 C364 Cl32 178.4(4) . . . . ?
C363 C364 C365 C366 0.9(9) . . . . ?
Cl32 C364 C365 C366 -179.5(4) . . . . ?
C362 C361 C366 C365 -0.9(9) . . . . ?
C34 C361 C366 C365 179.1(5) . . . . ?
C364 C365 C366 C361 0.6(9) . . . . ?
N41 C41 C411 C416 -55.1(6) . . . . ?
C421 C41 C411 C416 -176.9(5) . . . . ?
C431 C41 C411 C416 64.0(6) . . . . ?
N41 C41 C411 C412 120.8(6) . . . . ?
C421 C41 C411 C412 -1.1(7) . . . . ?
C431 C41 C411 C412 -120.2(6) . . . . ?
C416 C411 C412 C413 -2.8(8) . . . . ?
C41 C411 C412 C413 -178.7(5) . . . . ?
C416 C411 C412 S41 -179.5(5) . . . . ?
C41 C411 C412 S41 4.6(8) . . . . ?
C422 S41 C412 C413 178.5(5) . . . . ?
C422 S41 C412 C411 -4.7(6) . . . . ?
C411 C412 C413 C414 3.1(9) . . . . ?
S41 C412 C413 C414 -180.0(5) . . . . ?
C412 C413 C414 C415 -1.5(11) . . . . ?
C413 C414 C415 C416 -0.3(11) . . . . ?
C412 C411 C416 C415 1.2(9) . . . . ?
C41 C411 C416 C415 177.3(6) . . . . ?
C414 C415 C416 C411 0.4(10) . . . . ?
N41 C41 C421 C426 53.5(6) . . . . ?
C411 C41 C421 C426 177.8(5) . . . . ?
C431 C41 C421 C426 -63.4(6) . . . . ?
N41 C41 C421 C422 -125.9(5) . . . . ?
C411 C41 C421 C422 -1.6(7) . . . . ?
C431 C41 C421 C422 117.2(6) . . . . ?
C426 C421 C422 C423 0.3(8) . . . . ?
C41 C421 C422 C423 179.6(5) . . . . ?
C426 C421 C422 S41 -178.7(4) . . . . ?
C41 C421 C422 S41 0.7(8) . . . . ?
C412 S41 C422 C423 -176.9(5) . . . . ?
C412 S41 C422 C421 2.2(6) . . . . ?
C421 C422 C423 C424 -1.0(9) . . . . ?
S41 C422 C423 C424 178.1(5) . . . . ?
C422 C423 C424 C425 1.3(10) . . . . ?
C423 C424 C425 C426 -0.9(10) . . . . ?
C424 C425 C426 C421 0.2(9) . . . . ?
C422 C421 C426 C425 0.1(8) . . . . ?
C41 C421 C426 C425 -179.3(5) . . . . ?
N41 C41 C431 C436 179.4(5) . . . . ?
C421 C41 C431 C436 -65.7(6) . . . . ?
C411 C41 C431 C436 59.2(6) . . . . ?
N41 C41 C431 C432 -0.5(7) . . . . ?
C421 C41 C431 C432 114.4(6) . . . . ?
C411 C41 C431 C432 -120.6(6) . . . . ?
C436 C431 C432 C433 -0.6(9) . . . . ?
C41 C431 C432 C433 179.3(5) . . . . ?
C431 C432 C433 C434 0.1(9) . . . . ?
C432 C433 C434 C435 0.3(9) . . . . ?
C432 C433 C434 Cl41 178.4(5) . . . . ?
C433 C434 C435 C436 -0.2(9) . . . . ?
Cl41 C434 C435 C436 -178.3(4) . . . . ?
C432 C431 C436 C435 0.7(9) . . . . ?
C41 C431 C436 C435 -179.2(5) . . . . ?
C434 C435 C436 C431 -0.3(9) . . . . ?
N42 C44 C441 C446 -94.4(6) . . . . ?
C451 C44 C441 C446 147.3(5) . . . . ?
C461 C44 C441 C446 25.6(7) . . . . ?
N42 C44 C441 C442 77.0(6) . . . . ?
C451 C44 C441 C442 -41.3(6) . . . . ?
C461 C44 C441 C442 -162.9(5) . . . . ?
C446 C441 C442 C443 -3.9(8) . . . . ?
C44 C441 C442 C443 -175.7(5) . . . . ?
C446 C441 C442 S42 174.6(4) . . . . ?
C44 C441 C442 S42 2.7(7) . . . . ?
C452 S42 C442 C443 -152.2(4) . . . . ?
C452 S42 C442 C441 29.3(5) . . . . ?
C441 C442 C443 C444 3.5(9) . . . . ?
S42 C442 C443 C444 -175.1(5) . . . . ?
C442 C443 C444 C445 -1.0(10) . . . . ?
C443 C444 C445 C446 -1.0(10) . . . . ?
C444 C445 C446 C441 0.5(9) . . . . ?
C442 C441 C446 C445 1.9(8) . . . . ?
C44 C441 C446 C445 173.5(5) . . . . ?
N42 C44 C451 C456 97.6(5) . . . . ?
C441 C44 C451 C456 -141.6(5) . . . . ?
C461 C44 C451 C456 -18.5(6) . . . . ?
N42 C44 C451 C452 -76.5(5) . . . . ?
C441 C44 C451 C452 44.2(6) . . . . ?
C461 C44 C451 C452 167.3(4) . . . . ?
C456 C451 C452 C453 -1.9(8) . . . . ?
C44 C451 C452 C453 172.6(5) . . . . ?
C456 C451 C452 S42 178.3(4) . . . . ?
C44 C451 C452 S42 -7.3(7) . . . . ?
C442 S42 C452 C453 153.5(4) . . . . ?
C442 S42 C452 C451 -26.7(5) . . . . ?
C451 C452 C453 C454 -0.2(9) . . . . ?
S42 C452 C453 C454 179.6(5) . . . . ?
C452 C453 C454 C455 2.7(9) . . . . ?
C453 C454 C455 C456 -3.1(9) . . . . ?
C452 C451 C456 C455 1.5(8) . . . . ?
C44 C451 C456 C455 -172.9(5) . . . . ?
C454 C455 C456 C451 1.0(9) . . . . ?
N42 C44 C461 C462 -13.6(7) . . . . ?
C441 C44 C461 C462 -135.1(5) . . . . ?
C451 C44 C461 C462 101.5(5) . . . . ?
N42 C44 C461 C466 170.5(5) . . . . ?
C441 C44 C461 C466 49.0(6) . . . . ?
C451 C44 C461 C466 -74.4(6) . . . . ?
C466 C461 C462 C463 -1.2(8) . . . . ?
C44 C461 C462 C463 -177.2(5) . . . . ?
C461 C462 C463 C464 0.7(9) . . . . ?
C462 C463 C464 C465 0.2(9) . . . . ?
C462 C463 C464 Cl42 178.7(5) . . . . ?
C463 C464 C465 C466 -0.7(9) . . . . ?
Cl42 C464 C465 C466 -179.1(4) . . . . ?
C464 C465 C466 C461 0.2(9) . . . . ?
C462 C461 C466 C465 0.7(8) . . . . ?
C44 C461 C466 C465 176.8(5) . . . . ?
